data_7214356
loop_
_publ_author_name
'Kumari, Harshita'
'Mossine, Andrew V.'
'Schuster, Nathaniel J.'
'Barnes, Charles L.'
'Deakyne, Carol A.'
'Atwood, Jerry L.'

_publ_section_title
;
 Packing arrangements of copper-seamed C-alkylpyrogallol[4]arene
 nanocapsules with varying chain lengths
;
_journal_issue 18
_journal_name_full CrystEngComm
_journal_page_first 3718
_journal_paper_doi 10.1039/c3ce42412j
_journal_volume 16
_journal_year 2014
_chemical_formula_moiety 'C384 H432 O72 Cu24, 14(C3 H6 O), 10(C H4 O)'
_chemical_formula_sum 'C436 H556 Cu24 O96'
_chemical_formula_weight 8857.73
_space_group_crystal_system triclinic
_space_group_IT_number 2
_space_group_name_Hall '-P 1'
_space_group_name_H-M_alt 'P -1'
_symmetry_cell_setting triclinic
_symmetry_Int_Tables_number 2
_symmetry_space_group_name_Hall '-P 1'
_symmetry_space_group_name_H-M 'P -1'
_atom_sites_solution_hydrogens geom
_audit_creation_method SHELXL-2013
_cell_angle_alpha 65.687(2)
_cell_angle_beta 82.024(2)
_cell_angle_gamma 74.965(2)
_cell_formula_units_Z 1
_cell_length_a 22.0457(7)
_cell_length_b 22.4594(7)
_cell_length_c 23.5621(8)
_cell_measurement_reflns_used 9417
_cell_measurement_temperature 100(2)
_cell_measurement_theta_max 64.9
_cell_measurement_theta_min 4.7
_cell_volume 10261.0(6)
_computing_cell_refinement 'APEX2 (Bruker AXS, 2008)'
_computing_data_collection 'APEX2 (Bruker AXS, 2008)'
_computing_data_reduction 'APEX2 (Bruker AXS, 2008)'
_computing_molecular_graphics 'X-SEED, Barbour, 2001'
_computing_publication_material 'CIFTAB (Sheldrick, 2013)'
_computing_structure_refinement 'SHELXL-2013 (Sheldrick, 2013)'
_computing_structure_solution 'SHELXS-2013 (Sheldrick, 2013)'
_diffrn_ambient_temperature 100(2)
_diffrn_measured_fraction_theta_full 0.844
_diffrn_measured_fraction_theta_max 0.896
_diffrn_measurement_device_type 'Bruker APEXII CCD area detector'
_diffrn_measurement_method 'omega and phi scans'
_diffrn_radiation_type CuK\a
_diffrn_radiation_wavelength 1.54178
_diffrn_reflns_av_R_equivalents 0.0344
_diffrn_reflns_av_unetI/netI 0.0305
_diffrn_reflns_Laue_measured_fraction_full 0.844
_diffrn_reflns_Laue_measured_fraction_max 0.896
_diffrn_reflns_limit_h_max 25
_diffrn_reflns_limit_h_min -22
_diffrn_reflns_limit_k_max 23
_diffrn_reflns_limit_k_min -26
_diffrn_reflns_limit_l_max 27
_diffrn_reflns_limit_l_min -25
_diffrn_reflns_number 111222
_diffrn_reflns_point_group_measured_fraction_full 0.844
_diffrn_reflns_point_group_measured_fraction_max 0.896
_diffrn_reflns_theta_full 67.679
_diffrn_reflns_theta_max 65.083
_diffrn_reflns_theta_min 4.454
_diffrn_source 'Incoatec microfocus tube'
_diffrn_standards_decay_% 0.0
_exptl_absorpt_coefficient_mu 1.949
_exptl_absorpt_correction_T_max 0.91
_exptl_absorpt_correction_T_min 0.69
_exptl_absorpt_correction_type multi-scan
_exptl_absorpt_process_details
;
 Data were corrected for decay and absorption using the program SADABS 
 (Sheldrick, G. M. (2003). SADABS. Version 2.10. University of
 G\"ottingen, Germany).
;
_exptl_crystal_colour Red
_exptl_crystal_density_diffrn 1.433
_exptl_crystal_description Plate
_exptl_crystal_F_000 4636
_exptl_crystal_size_max 0.450
_exptl_crystal_size_mid 0.250
_exptl_crystal_size_min 0.050
_refine_diff_density_max 1.920
_refine_diff_density_min -2.198
_refine_diff_density_rms 0.161
_refine_ls_extinction_method none
_refine_ls_goodness_of_fit_ref 1.016
_refine_ls_hydrogen_treatment constr
_refine_ls_matrix_type full
_refine_ls_number_parameters 2064
_refine_ls_number_reflns 31348
_refine_ls_number_restraints 143
_refine_ls_restrained_S_all 1.020
_refine_ls_R_factor_all 0.1057
_refine_ls_R_factor_gt 0.0903
_refine_ls_shift/su_max 0.002
_refine_ls_shift/su_mean 0.000
_refine_ls_structure_factor_coef Fsqd
_refine_ls_weighting_details 'w=1/[\s^2^(Fo^2^)+(0.1633P)^2^+76.8364P] where P=(Fo^2^+2Fc^2^)/3'
_refine_ls_weighting_scheme calc
_refine_ls_wR_factor_gt 0.2578
_refine_ls_wR_factor_ref 0.2783
_reflns_Friedel_coverage 0.000
_reflns_number_gt 25697
_reflns_number_total 31348
_reflns_threshold_expression 'I > 2\s(I)'
_cod_data_source_file c3ce42412j1.cif
_cod_data_source_block PgC7Cu
_cod_database_code 7214356
_shelx_space_group_comment
;
The symmetry employed for this shelxl refinement is uniquely defined
by the following loop, which should always be used as a source of
symmetry information in preference to the above space-group names.
They are only intended as comments.
;
_shelx_estimated_absorpt_t_min 0.474
_shelx_estimated_absorpt_t_max 0.909
_shelxl_version_number 2013-4

loop_
_space_group_symop_operation_xyz
'x, y, z'
'-x, -y, -z'

loop_
_atom_site_label
_atom_site_type_symbol
_atom_site_fract_x
_atom_site_fract_y
_atom_site_fract_z
_atom_site_U_iso_or_equiv
_atom_site_adp_type
_atom_site_occupancy
_atom_site_site_symmetry_order
_atom_site_calc_flag
_atom_site_refinement_flags_posn
_atom_site_refinement_flags_adp
_atom_site_refinement_flags_occupancy
_atom_site_disorder_assembly
_atom_site_disorder_group
Cu1 Cu 0.18386(5) 0.67287(5) 0.56178(4) 0.0322(2) Uani 1 1 d . . . . .
Cu2 Cu 0.14869(4) 0.55453(5) 0.50745(4) 0.0286(2) Uani 1 1 d . . . . .
Cu3 Cu 0.19541(4) 0.70837(5) 0.39446(4) 0.0288(2) Uani 1 1 d . . . . .
Cu4 Cu 0.32196(4) 0.66415(5) 0.69280(5) 0.0296(2) Uani 1 1 d . . . . .
Cu5 Cu 0.47787(4) 0.69941(4) 0.68380(5) 0.0287(2) Uani 1 1 d . . . . .
Cu6 Cu 0.62003(4) 0.75569(4) 0.52190(4) 0.0254(2) Uani 1 1 d . . . . .
Cu7 Cu 0.53306(4) 0.31540(5) 0.83797(5) 0.0309(2) Uani 1 1 d . . . . .
Cu8 Cu 0.50874(4) 0.18727(5) 0.79024(5) 0.0284(2) Uani 1 1 d . . . . .
Cu9 Cu 0.37636(4) 0.20684(4) 0.64522(4) 0.0264(2) Uani 1 1 d . . . . .
Cu10 Cu 0.24976(4) 0.33578(5) 0.54682(4) 0.0262(2) Uani 1 1 d . . . . .
Cu11 Cu 0.55530(4) 0.45963(5) 0.20227(5) 0.0308(2) Uani 1 1 d . . . . .
Cu12 Cu 0.33493(4) 0.77645(5) 0.22966(5) 0.0302(2) Uani 1 1 d . . . . .
C6 C 0.4613(14) 0.3100(15) 0.6450(13) 0.191(10) Uiso 1 1 d . . . . .
O1A O 0.1728(2) 0.6332(2) 0.6516(2) 0.0280(10) Uani 1 1 d . . . . .
O2A O 0.1644(2) 0.5934(2) 0.5618(2) 0.0300(10) Uani 1 1 d . . . . .
O3A O 0.1347(2) 0.4785(2) 0.5837(2) 0.0284(10) Uani 1 1 d . . . . .
O4A O 0.1896(2) 0.3624(2) 0.6046(2) 0.0289(10) Uani 1 1 d . . . . .
O5A O 0.30001(19) 0.2762(2) 0.6188(2) 0.0283(10) Uani 1 1 d . . . . .
O6A O 0.3497(2) 0.2002(2) 0.7290(2) 0.0288(10) Uani 1 1 d . . . . .
O7A O 0.4190(2) 0.1891(2) 0.8061(2) 0.0293(10) Uani 1 1 d . . . . .
O8A O 0.4920(2) 0.2605(2) 0.8181(2) 0.0314(10) Uani 1 1 d . . . . .
O9A O 0.45179(19) 0.3475(2) 0.8723(2) 0.0287(10) Uani 1 1 d . . . . .
O10A O 0.4057(2) 0.4657(2) 0.8488(2) 0.0302(10) Uani 1 1 d . . . . .
O11A O 0.3657(2) 0.5828(2) 0.7554(2) 0.0332(11) Uani 1 1 d . . . . .
O12A O 0.24739(19) 0.6277(2) 0.7214(2) 0.0287(10) Uani 1 1 d . . . . .
C1A C 0.1273(3) 0.4725(3) 0.7430(3) 0.0266(14) Uani 1 1 d . . . . .
H1A H 0.1190 0.4445 0.7850 0.032 Uiso 1 1 calc R U . . .
C2A C 0.1428(3) 0.5328(3) 0.7313(3) 0.0247(13) Uani 1 1 d . . . . .
C3A C 0.1556(3) 0.5730(3) 0.6698(3) 0.0270(14) Uani 1 1 d . . . . .
C4A C 0.1512(3) 0.5534(3) 0.6220(3) 0.0268(14) Uani 1 1 d . . . . .
C5A C 0.1357(3) 0.4927(3) 0.6354(3) 0.0264(13) Uani 1 1 d . . . . .
C6A C 0.1233(3) 0.4509(3) 0.6961(3) 0.0228(13) Uani 1 1 d . . . . .
C7A C 0.1118(3) 0.3816(3) 0.7095(3) 0.0238(13) Uani 1 1 d D . . . .
H7A H 0.0932 0.3852 0.6716 0.029 Uiso 1 1 calc R U . . .
C8A C 0.2007(3) 0.2920(3) 0.7749(3) 0.0255(13) Uani 1 1 d . . . . .
H8A H 0.1778 0.2959 0.8109 0.031 Uiso 1 1 calc R U . . .
C9A C 0.1750(3) 0.3319(3) 0.7174(3) 0.0236(13) Uani 1 1 d . . . . .
C10A C 0.2100(3) 0.3267(3) 0.6646(3) 0.0249(13) Uani 1 1 d . . . . .
C11A C 0.2675(3) 0.2821(3) 0.6708(3) 0.0265(13) Uani 1 1 d . . . . .
C12A C 0.2923(3) 0.2425(3) 0.7290(3) 0.0251(13) Uani 1 1 d . . . . .
C13A C 0.2589(3) 0.2460(3) 0.7826(3) 0.0253(13) Uani 1 1 d . . . . .
C14A C 0.2875(3) 0.2029(3) 0.8460(3) 0.0253(13) Uani 1 1 d D . . . .
H14A H 0.3154 0.1616 0.8424 0.030 Uiso 1 1 calc R U . . .
C15A C 0.3093(3) 0.2849(3) 0.8869(3) 0.0261(13) Uani 1 1 d . . . . .
H15A H 0.2670 0.2908 0.9026 0.031 Uiso 1 1 calc R U . . .
C16A C 0.3300(3) 0.2399(3) 0.8582(3) 0.0262(13) Uani 1 1 d . . . . .
C17A C 0.3923(3) 0.2319(3) 0.8359(3) 0.0278(14) Uani 1 1 d . . . . .
C18A C 0.4312(3) 0.2686(3) 0.8417(3) 0.0266(14) Uani 1 1 d . . . . .
C19A C 0.4097(3) 0.3134(3) 0.8693(3) 0.0260(13) Uani 1 1 d . . . . .
C20A C 0.3474(3) 0.3219(3) 0.8938(3) 0.0267(13) Uani 1 1 d . . . . .
C21A C 0.3234(3) 0.3750(3) 0.9213(3) 0.0260(13) Uani 1 1 d . . . . .
H21A H 0.3605 0.3781 0.9391 0.031 Uiso 1 1 calc R U . . .
C22A C 0.2379(3) 0.4678(3) 0.8514(3) 0.0269(14) Uani 1 1 d . . . . .
H22A H 0.2084 0.4410 0.8730 0.032 Uiso 1 1 calc R U . . .
C23A C 0.3006(3) 0.4435(3) 0.8694(3) 0.0257(13) Uani 1 1 d . . . . .
C24A C 0.3430(3) 0.4827(3) 0.8364(3) 0.0270(14) Uani 1 1 d . . . . .
C25A C 0.3229(3) 0.5442(3) 0.7875(3) 0.0282(14) Uani 1 1 d . . . . .
C26A C 0.2611(3) 0.5666(3) 0.7711(3) 0.0272(14) Uani 1 1 d . . . . .
C27A C 0.2172(3) 0.5290(3) 0.8033(3) 0.0266(13) Uani 1 1 d . . . . .
C28A C 0.1493(3) 0.5543(3) 0.7834(3) 0.0255(13) Uani 1 1 d . . . . .
H28A H 0.1421 0.6042 0.7638 0.031 Uiso 1 1 calc R U . . .
C29A C 0.0644(3) 0.3600(3) 0.7640(3) 0.0285(14) Uani 1 1 d D . . . .
H29A H 0.0805 0.3591 0.8016 0.034 Uiso 1 1 calc R U . . .
H29B H 0.0244 0.3942 0.7542 0.034 Uiso 1 1 calc R U . . .
C30A C 0.0511(3) 0.2913(3) 0.7790(3) 0.0372(17) Uani 1 1 d D . . . .
H30A H 0.0910 0.2570 0.7886 0.045 Uiso 1 1 calc R U . . .
H30B H 0.0229 0.2799 0.8166 0.045 Uiso 1 1 calc R U . . .
C31A C 0.0207(3) 0.2888(3) 0.7256(3) 0.048(2) Uani 1 1 d D . . . .
H31A H 0.0514 0.2929 0.6901 0.058 Uiso 1 1 calc R U . . .
H31B H -0.0157 0.3273 0.7115 0.058 Uiso 1 1 calc R U . . .
C32A C -0.0014(4) 0.2230(4) 0.7458(4) 0.061(3) Uani 1 1 d D . . . .
H32A H 0.0339 0.1844 0.7643 0.073 Uiso 1 1 calc R U . A 1
H32B H -0.0356 0.2214 0.7780 0.073 Uiso 1 1 calc R U . A 1
C33A C -0.0250(6) 0.2177(5) 0.6900(4) 0.134(4) Uiso 1 1 d D . . B 1
H33A H -0.0607 0.2561 0.6723 0.160 Uiso 1 1 calc R U . B 1
H33B H 0.0091 0.2211 0.6574 0.160 Uiso 1 1 calc R U . B 1
C34A C -0.0461(12) 0.1523(8) 0.7067(7) 0.070(9) Uiso 0.5 1 d D . P B 1
H34A H -0.0862 0.1533 0.7315 0.084 Uiso 0.5 1 calc R U P B 1
H34B H -0.0142 0.1138 0.7324 0.084 Uiso 0.5 1 calc R U P B 1
C35A C -0.055(2) 0.1438(15) 0.6468(11) 0.162(16) Uiso 0.5 1 d D . P B 1
H35A H -0.0687 0.1022 0.6580 0.244 Uiso 0.5 1 calc R U P B 1
H35B H -0.0148 0.1419 0.6229 0.244 Uiso 0.5 1 calc R U P B 1
H35C H -0.0865 0.1819 0.6216 0.244 Uiso 0.5 1 calc R U P B 1
C36A C 0.2391(3) 0.1794(3) 0.8994(3) 0.0336(15) Uani 1 1 d D . . . .
H36A H 0.2608 0.1545 0.9393 0.040 Uiso 1 1 calc R U . . .
H36B H 0.2083 0.2190 0.9024 0.040 Uiso 1 1 calc R U . . .
C37A C 0.2043(3) 0.1343(4) 0.8886(4) 0.0433(18) Uani 1 1 d D . . . .
H37A H 0.1890 0.1564 0.8456 0.052 Uiso 1 1 calc R U . . .
H37B H 0.2343 0.0916 0.8923 0.052 Uiso 1 1 calc R U . . .
C38A C 0.1485(5) 0.1188(7) 0.9345(6) 0.112(6) Uani 1 1 d D . . . .
H38A H 0.1173 0.1609 0.9298 0.134 Uiso 1 1 calc R U . . .
H38B H 0.1631 0.0974 0.9777 0.134 Uiso 1 1 calc R U . . .
C39A C 0.1178(6) 0.0714(7) 0.9218(9) 0.150(7) Uiso 1 1 d D . . . .
H39A H 0.1338 0.0698 0.8810 0.180 Uiso 1 1 calc R U . . .
H39B H 0.1302 0.0256 0.9542 0.180 Uiso 1 1 calc R U . . .
C40A C 0.0457(6) 0.0931(12) 0.9216(16) 0.250 Uiso 1 1 d D U . . .
H40A H 0.0327 0.1378 0.8879 0.300 Uiso 1 1 calc R U . . .
H40B H 0.0292 0.0963 0.9618 0.300 Uiso 1 1 calc R U . . .
C41A C 0.0179(8) 0.0417(12) 0.9116(16) 0.250 Uiso 1 1 d D U . . .
H41A H 0.0375 0.0354 0.8735 0.300 Uiso 1 1 calc R U . . .
H41B H 0.0279 -0.0020 0.9473 0.300 Uiso 1 1 calc R U . . .
C42A C -0.0538(8) 0.0653(14) 0.9054(16) 0.250 Uiso 1 1 d D U . . .
H42A H -0.0695 0.0340 0.8953 0.375 Uiso 1 1 calc R U . . .
H42B H -0.0639 0.1101 0.8720 0.375 Uiso 1 1 calc R U . . .
H42C H -0.0736 0.0669 0.9448 0.375 Uiso 1 1 calc R U . . .
C43A C 0.2743(3) 0.3574(3) 0.9751(3) 0.0293(14) Uani 1 1 d . . . . .
H43A H 0.2352 0.3575 0.9587 0.035 Uiso 1 1 calc R U . . .
H43B H 0.2902 0.3118 1.0062 0.035 Uiso 1 1 calc R U . . .
C44A C 0.2595(3) 0.4070(3) 1.0065(3) 0.0310(14) Uani 1 1 d . . . . .
H44A H 0.2913 0.3928 1.0380 0.037 Uiso 1 1 calc R U . . .
H44B H 0.2637 0.4515 0.9748 0.037 Uiso 1 1 calc R U . . .
C45A C 0.1948(3) 0.4143(3) 1.0379(3) 0.0316(15) Uani 1 1 d . . . . .
H45A H 0.1906 0.3705 1.0709 0.038 Uiso 1 1 calc R U . . .
H45B H 0.1626 0.4278 1.0069 0.038 Uiso 1 1 calc R U . . .
C46A C 0.1832(3) 0.4660(4) 1.0664(3) 0.0323(15) Uani 1 1 d . . . . .
H46A H 0.2154 0.4514 1.0977 0.039 Uiso 1 1 calc R U . . .
H46B H 0.1894 0.5090 1.0332 0.039 Uiso 1 1 calc R U . . .
C47A C 0.1189(3) 0.4783(4) 1.0973(3) 0.0348(15) Uani 1 1 d . . . . .
H47A H 0.1130 0.4360 1.1318 0.042 Uiso 1 1 calc R U . . .
H47B H 0.0864 0.4919 1.0666 0.042 Uiso 1 1 calc R U . . .
C48A C 0.1101(3) 0.5322(4) 1.1229(4) 0.0393(17) Uani 1 1 d . . . . .
H48X H 0.1193 0.5734 1.0890 0.047 Uiso 1 1 calc R U . . .
H48Y H 0.1407 0.5170 1.1558 0.047 Uiso 1 1 calc R U . . .
C49A C 0.0437(4) 0.5487(4) 1.1501(4) 0.0448(18) Uani 1 1 d . . . . .
H49A H 0.0408 0.5836 1.1658 0.067 Uiso 1 1 calc R U . . .
H49B H 0.0346 0.5083 1.1843 0.067 Uiso 1 1 calc R U . . .
H49C H 0.0132 0.5648 1.1175 0.067 Uiso 1 1 calc R U . . .
C50A C 0.1001(3) 0.5387(3) 0.8363(3) 0.0268(13) Uani 1 1 d . . . . .
H50A H 0.0586 0.5498 0.8185 0.032 Uiso 1 1 calc R U . . .
H50B H 0.1102 0.4900 0.8624 0.032 Uiso 1 1 calc R U . . .
C51A C 0.0964(3) 0.5771(3) 0.8772(3) 0.0292(14) Uani 1 1 d . . . . .
H51A H 0.1336 0.5572 0.9034 0.035 Uiso 1 1 calc R U . . .
H51B H 0.0981 0.6240 0.8501 0.035 Uiso 1 1 calc R U . . .
C52A C 0.0378(3) 0.5773(4) 0.9191(3) 0.0331(15) Uani 1 1 d . . . . .
H52A H 0.0009 0.5878 0.8942 0.040 Uiso 1 1 calc R U . . .
H52B H 0.0406 0.5316 0.9520 0.040 Uiso 1 1 calc R U . . .
C53A C 0.0272(3) 0.6266(4) 0.9499(3) 0.0365(16) Uani 1 1 d . . . . .
H53A H 0.0277 0.6717 0.9173 0.044 Uiso 1 1 calc R U . . .
H53B H 0.0624 0.6138 0.9775 0.044 Uiso 1 1 calc R U . . .
C54A C -0.0345(3) 0.6303(4) 0.9881(3) 0.0359(16) Uani 1 1 d . . . . .
H54A H -0.0696 0.6401 0.9613 0.043 Uiso 1 1 calc R U . . .
H54B H -0.0339 0.5859 1.0225 0.043 Uiso 1 1 calc R U . . .
C55A C -0.0468(4) 0.6828(4) 1.0154(4) 0.0438(18) Uani 1 1 d . . . . .
H55A H -0.0499 0.7276 0.9809 0.053 Uiso 1 1 calc R U . . .
H55B H -0.0107 0.6746 1.0405 0.053 Uiso 1 1 calc R U . . .
C56A C -0.1069(4) 0.6832(4) 1.0564(4) 0.052(2) Uani 1 1 d . . . . .
H56A H -0.1124 0.7179 1.0729 0.078 Uiso 1 1 calc R U . . .
H56B H -0.1038 0.6393 1.0911 0.078 Uiso 1 1 calc R U . . .
H56C H -0.1430 0.6926 1.0316 0.078 Uiso 1 1 calc R U . . .
O1B O 0.1417(2) 0.5062(2) 0.4577(2) 0.0290(10) Uani 1 1 d . . . . .
O2B O 0.1711(2) 0.6231(2) 0.4296(2) 0.0311(10) Uani 1 1 d . . . . .
O3B O 0.1869(2) 0.7084(2) 0.3131(2) 0.0302(10) Uani 1 1 d . . . . .
O4B O 0.2629(2) 0.7425(2) 0.2278(2) 0.0289(10) Uani 1 1 d . . . . .
O5B O 0.3843(2) 0.7126(2) 0.1958(2) 0.0309(10) Uani 1 1 d . . . . .
O6B O 0.4302(2) 0.6284(2) 0.1392(2) 0.0298(10) Uani 1 1 d . . . . .
O7B O 0.4759(2) 0.5102(2) 0.1623(2) 0.0302(10) Uani 1 1 d . . . . .
O8B O 0.5094(2) 0.3912(2) 0.2556(2) 0.0309(10) Uani 1 1 d . . . . .
O9B O 0.43482(19) 0.3065(2) 0.3054(2) 0.0279(10) Uani 1 1 d . . . . .
O10B O 0.35864(19) 0.2756(2) 0.3921(2) 0.0266(9) Uani 1 1 d . . . . .
O11B O 0.2999(2) 0.3011(2) 0.4886(2) 0.0309(10) Uani 1 1 d . . . . .
O12B O 0.1908(2) 0.3887(2) 0.4802(2) 0.0277(9) Uani 1 1 d . . . . .
C1B C 0.1413(3) 0.5749(3) 0.2868(3) 0.0266(14) Uani 1 1 d . . . . .
H1B H 0.1342 0.5638 0.2539 0.032 Uiso 1 1 calc R U . . .
C2B C 0.1347(3) 0.5300(3) 0.3471(3) 0.0250(13) Uani 1 1 d . . . . .
C3B C 0.1457(3) 0.5471(3) 0.3955(3) 0.0268(14) Uani 1 1 d . . . . .
C4B C 0.1610(3) 0.6070(3) 0.3819(3) 0.0281(14) Uani 1 1 d . . . . .
C5B C 0.1686(3) 0.6509(3) 0.3208(3) 0.0280(14) Uani 1 1 d . . . . .
C6B C 0.1582(3) 0.6367(3) 0.2712(3) 0.0256(13) Uani 1 1 d . . . . .
C7B C 0.1690(3) 0.6844(3) 0.2052(3) 0.0270(14) Uani 1 1 d D . . . .
H7B H 0.1596 0.7301 0.2060 0.032 Uiso 1 1 calc R U . . .
C8B C 0.2628(3) 0.6252(3) 0.1563(3) 0.0275(14) Uani 1 1 d . . . . .
H8B H 0.2350 0.6041 0.1478 0.033 Uiso 1 1 calc R U . . .
C9B C 0.2380(3) 0.6696(3) 0.1853(3) 0.0258(13) Uani 1 1 d . . . . .
C10B C 0.2802(3) 0.6984(3) 0.1987(3) 0.0282(14) Uani 1 1 d . . . . .
C11B C 0.3437(3) 0.6838(3) 0.1827(3) 0.0295(14) Uani 1 1 d . . . . .
C12B C 0.3666(3) 0.6400(3) 0.1531(3) 0.0303(14) Uani 1 1 d . . . . .
C13B C 0.3259(3) 0.6098(3) 0.1389(3) 0.0275(14) Uani 1 1 d . . . . .
C14B C 0.3519(3) 0.5596(3) 0.1087(3) 0.0285(14) Uani 1 1 d D . . . .
H14B H 0.3908 0.5719 0.0841 0.034 Uiso 1 1 calc R U . . .
C15B C 0.3323(3) 0.4461(3) 0.1878(3) 0.0274(14) Uani 1 1 d . . . . .
H15B H 0.2910 0.4591 0.1730 0.033 Uiso 1 1 calc R U . . .
C16B C 0.3724(3) 0.4903(3) 0.1600(3) 0.0279(14) Uani 1 1 d . . . . .
C17B C 0.4318(3) 0.4713(3) 0.1842(3) 0.0305(15) Uani 1 1 d . . . . .
C18B C 0.4506(3) 0.4096(3) 0.2327(3) 0.0299(14) Uani 1 1 d . . . . .
C19B C 0.4104(3) 0.3665(3) 0.2583(3) 0.0274(14) Uani 1 1 d . . . . .
C20B C 0.3504(3) 0.3836(3) 0.2362(3) 0.0286(14) Uani 1 1 d . . . . .
C21B C 0.3056(3) 0.3366(3) 0.2681(3) 0.0245(13) Uani 1 1 d D . . . .
H21B H 0.3324 0.2902 0.2852 0.029 Uiso 1 1 calc R U . . .
C22B C 0.2145(3) 0.3949(3) 0.3207(3) 0.0258(13) Uani 1 1 d . . . . .
H22B H 0.1947 0.4167 0.2817 0.031 Uiso 1 1 calc R U . . .
C23B C 0.2719(3) 0.3504(3) 0.3237(3) 0.0249(13) Uani 1 1 d . . . . .
C24B C 0.3010(3) 0.3198(3) 0.3814(3) 0.0253(13) Uani 1 1 d . . . . .
C25B C 0.2719(3) 0.3327(3) 0.4321(3) 0.0271(13) Uani 1 1 d . . . . .
C26B C 0.2139(3) 0.3787(3) 0.4266(3) 0.0264(13) Uani 1 1 d . . . . .
C27B C 0.1837(3) 0.4102(3) 0.3700(3) 0.0261(13) Uani 1 1 d . . . . .
C28B C 0.1212(3) 0.4614(3) 0.3644(3) 0.0281(14) Uani 1 1 d D . . . .
H28B H 0.1002 0.4486 0.4068 0.034 Uiso 1 1 calc R U . . .
C29B C 0.1253(3) 0.6884(3) 0.1576(2) 0.0313(14) Uani 1 1 d D . . . .
H29C H 0.1354 0.6452 0.1526 0.038 Uiso 1 1 calc R U . . .
H29D H 0.0812 0.6960 0.1735 0.038 Uiso 1 1 calc R U . . .
C30B C 0.1320(3) 0.7450(3) 0.0942(2) 0.0438(18) Uani 1 1 d D . . . .
H30C H 0.1760 0.7366 0.0784 0.053 Uiso 1 1 calc R U . . .
H30D H 0.1232 0.7878 0.0999 0.053 Uiso 1 1 calc R U . . .
C31B C 0.0884(4) 0.7524(4) 0.0453(3) 0.052(2) Uani 1 1 d D . . . .
H31C H 0.0441 0.7655 0.0588 0.063 Uiso 1 1 calc R U . . .
H31D H 0.0943 0.7088 0.0419 0.063 Uiso 1 1 calc R U . . .
C32B C 0.1019(6) 0.8055(6) -0.0186(3) 0.090(4) Uani 1 1 d D . . . .
H32C H 0.0969 0.8487 -0.0146 0.107 Uiso 1 1 calc R U . . .
H32D H 0.1461 0.7919 -0.0319 0.107 Uiso 1 1 calc R U . . .
C33B C 0.0586(6) 0.8156(6) -0.0689(4) 0.122(6) Uani 1 1 d D . . . .
H33C H 0.0514 0.7717 -0.0631 0.147 Uiso 1 1 calc R U . . .
H33D H 0.0793 0.8342 -0.1105 0.147 Uiso 1 1 calc R U . . .
C34B C -0.0050(7) 0.8632(13) -0.0664(9) 0.200 Uiso 1 1 d D U . . .
H34C H 0.0018 0.9010 -0.0585 0.240 Uiso 1 1 calc R U . . .
H34D H -0.0318 0.8390 -0.0317 0.240 Uiso 1 1 calc R U . . .
C35B C -0.0384(10) 0.8906(14) -0.1285(11) 0.250 Uiso 1 1 d D U . . .
H35D H -0.0791 0.9205 -0.1261 0.375 Uiso 1 1 calc R U . . .
H35E H -0.0452 0.8531 -0.1362 0.375 Uiso 1 1 calc R U . . .
H35F H -0.0123 0.9155 -0.1626 0.375 Uiso 1 1 calc R U . . .
C36B C 0.3077(3) 0.5609(3) 0.0630(2) 0.0315(15) Uani 1 1 d D . . . .
H36C H 0.3259 0.5237 0.0491 0.038 Uiso 1 1 calc R U . . .
H36D H 0.2668 0.5536 0.0847 0.038 Uiso 1 1 calc R U . . .
C37B C 0.2969(3) 0.6276(3) 0.0060(2) 0.0382(16) Uani 1 1 d D . . . .
H37C H 0.2765 0.6645 0.0197 0.046 Uiso 1 1 calc R U . . .
H37D H 0.3380 0.6361 -0.0144 0.046 Uiso 1 1 calc R U . . .
C38B C 0.2558(4) 0.6275(3) -0.0413(3) 0.049(2) Uani 1 1 d D . . . .
H38C H 0.2133 0.6236 -0.0223 0.059 Uiso 1 1 calc R U . C 1
H38D H 0.2740 0.5879 -0.0518 0.059 Uiso 1 1 calc R U . C 1
C39B C 0.2504(4) 0.6914(3) -0.1014(3) 0.055(2) Uiso 0.5 1 d D . P D 1
H39C H 0.2924 0.7015 -0.1150 0.066 Uiso 0.5 1 calc R U P D 1
H39D H 0.2227 0.7297 -0.0931 0.066 Uiso 0.5 1 calc R U P D 1
C40B C 0.2233(11) 0.6825(8) -0.1534(5) 0.068(6) Uiso 0.5 1 d D . P D 1
H40C H 0.1873 0.6607 -0.1362 0.081 Uiso 0.5 1 calc R U P D 1
H40D H 0.2558 0.6529 -0.1693 0.081 Uiso 0.5 1 calc R U P D 1
C41B C 0.2012(12) 0.7505(13) -0.2074(9) 0.200 Uiso 0.5 1 d D U P D 1
H41C H 0.1842 0.7434 -0.2403 0.240 Uiso 0.5 1 calc R U P D 1
H41D H 0.1672 0.7794 -0.1920 0.240 Uiso 0.5 1 calc R U P D 1
C42B C 0.2563(15) 0.7856(12) -0.2348(12) 0.115(10) Uiso 0.5 1 d D . P D 1
H42D H 0.2415 0.8288 -0.2690 0.172 Uiso 0.5 1 calc R U P D 1
H42E H 0.2896 0.7573 -0.2507 0.172 Uiso 0.5 1 calc R U P D 1
H42F H 0.2727 0.7930 -0.2023 0.172 Uiso 0.5 1 calc R U P D 1
C43B C 0.2610(3) 0.3371(3) 0.2231(3) 0.0299(14) Uani 1 1 d D . . . .
H43C H 0.2292 0.3801 0.2102 0.036 Uiso 1 1 calc R U . . .
H43D H 0.2853 0.3345 0.1853 0.036 Uiso 1 1 calc R U . . .
C44B C 0.2273(4) 0.2789(4) 0.2523(3) 0.0471(19) Uani 1 1 d D . . . .
H44C H 0.2584 0.2367 0.2731 0.056 Uiso 1 1 calc R U . . .
H44D H 0.1960 0.2867 0.2844 0.056 Uiso 1 1 calc R U . . .
C45B C 0.1941(6) 0.2716(5) 0.2032(4) 0.075(3) Uani 1 1 d D . . . .
H45C H 0.1559 0.3080 0.1908 0.090 Uiso 1 1 calc R U . . .
H45D H 0.2223 0.2764 0.1658 0.090 Uiso 1 1 calc R U . . .
C46B C 0.1756(11) 0.2039(7) 0.2270(7) 0.200 Uiso 1 1 d D U . . .
H46C H 0.1461 0.1996 0.2635 0.240 Uiso 1 1 calc R U . . .
H46D H 0.2135 0.1673 0.2407 0.240 Uiso 1 1 calc R U . . .
C47B C 0.1443(9) 0.1969(10) 0.1761(9) 0.200 Uiso 1 1 d D U . . .
H47C H 0.1392 0.1503 0.1906 0.240 Uiso 1 1 calc R U . . .
H47D H 0.1019 0.2271 0.1689 0.240 Uiso 1 1 calc R U . . .
C48B C 0.1836(14) 0.2144(11) 0.1147(8) 0.250 Uiso 1 1 d D U . . .
H48A H 0.1559 0.2284 0.0797 0.300 Uiso 1 1 calc R U . . .
H48B H 0.2019 0.2526 0.1084 0.300 Uiso 1 1 calc R U . . .
C49B C 0.2368(12) 0.1550(16) 0.1141(14) 0.250 Uiso 1 1 d D U . . .
H49D H 0.2580 0.1667 0.0729 0.375 Uiso 1 1 calc R U . . .
H49E H 0.2192 0.1159 0.1235 0.375 Uiso 1 1 calc R U . . .
H49F H 0.2670 0.1443 0.1456 0.375 Uiso 1 1 calc R U . . .
C50B C 0.0765(3) 0.4598(3) 0.3207(3) 0.0306(14) Uani 1 1 d D . . . .
H50C H 0.0974 0.4678 0.2791 0.037 Uiso 1 1 calc R U . . .
H50D H 0.0383 0.4961 0.3160 0.037 Uiso 1 1 calc R U . . .
C51B C 0.0577(4) 0.3917(3) 0.3467(3) 0.0443(18) Uani 1 1 d D . . . .
H51C H 0.0951 0.3555 0.3638 0.053 Uiso 1 1 calc R U . . .
H51D H 0.0262 0.3900 0.3813 0.053 Uiso 1 1 calc R U . . .
C52B C 0.0304(4) 0.3794(4) 0.2972(3) 0.056(2) Uani 1 1 d D . . . .
H52C H 0.0615 0.3825 0.2620 0.067 Uiso 1 1 calc R U . . .
H52D H -0.0078 0.4149 0.2811 0.067 Uiso 1 1 calc R U . . .
C53B C 0.0136(6) 0.3105(4) 0.3229(4) 0.079(3) Uani 1 1 d D . . . .
H53C H -0.0242 0.3108 0.3511 0.095 Uiso 1 1 calc R U . . .
H53D H 0.0487 0.2757 0.3474 0.095 Uiso 1 1 calc R U . . .
C54B C 0.0005(8) 0.2932(5) 0.2695(6) 0.129(7) Uani 1 1 d D . . . .
H54C H -0.0368 0.3260 0.2474 0.155 Uiso 1 1 calc R U . . .
H54D H 0.0369 0.2970 0.2394 0.155 Uiso 1 1 calc R U . . .
C55B C -0.0110(10) 0.2222(7) 0.2932(11) 0.250 Uiso 1 1 d D U . . .
H55C H 0.0205 0.1906 0.3243 0.300 Uiso 1 1 calc R U . . .
H55D H -0.0058 0.2079 0.2579 0.300 Uiso 1 1 calc R U . . .
C56B C -0.0775(12) 0.2196(14) 0.3231(14) 0.250 Uiso 1 1 d D U . . .
H56D H -0.0891 0.1797 0.3247 0.375 Uiso 1 1 calc R U . . .
H56E H -0.1076 0.2598 0.2981 0.375 Uiso 1 1 calc R U . . .
H56F H -0.0782 0.2178 0.3654 0.375 Uiso 1 1 calc R U . . .
O1C O 0.2069(2) 0.8001(2) 0.3540(2) 0.0301(10) Uani 1 1 d . . . . .
O2C O 0.1944(2) 0.7182(2) 0.4725(2) 0.0324(10) Uani 1 1 d . . . . .
O3C O 0.1978(2) 0.7521(2) 0.5671(2) 0.0285(10) Uani 1 1 d . . . . .
O4C O 0.2719(2) 0.7474(2) 0.6375(2) 0.0291(10) Uani 1 1 d . . . . .
O5C O 0.39132(19) 0.7087(2) 0.6676(2) 0.0294(10) Uani 1 1 d . . . . .
O6C O 0.47162(19) 0.7886(2) 0.6211(2) 0.0273(9) Uani 1 1 d . . . . .
O7C O 0.5485(2) 0.8213(2) 0.5350(2) 0.0262(9) Uani 1 1 d . . . . .
O8C O 0.5997(2) 0.7990(2) 0.4347(2) 0.0280(9) Uani 1 1 d . . . . .
O9C O 0.55458(19) 0.8704(2) 0.3216(2) 0.0269(9) Uani 1 1 d . . . . .
O10C O 0.48298(19) 0.8771(2) 0.2476(2) 0.0275(9) Uani 1 1 d . . . . .
O11C O 0.4044(2) 0.8099(2) 0.2380(2) 0.0295(10) Uani 1 1 d . . . . .
O12C O 0.28268(19) 0.8349(2) 0.2678(2) 0.0283(10) Uani 1 1 d . . . . .
C1C C 0.2171(3) 0.9072(3) 0.4345(3) 0.0273(14) Uani 1 1 d . . . . .
H1C H 0.2230 0.9506 0.4260 0.033 Uiso 1 1 calc R U . . .
C2C C 0.2149(3) 0.8903(3) 0.3843(3) 0.0267(14) Uani 1 1 d . . . . .
C3C C 0.2085(3) 0.8249(3) 0.3989(3) 0.0275(14) Uani 1 1 d . . . . .
C4C C 0.2022(3) 0.7810(3) 0.4601(3) 0.0288(14) Uani 1 1 d . . . . .
C5C C 0.2040(3) 0.7998(3) 0.5086(3) 0.0263(13) Uani 1 1 d . . . . .
C6C C 0.2110(3) 0.8642(3) 0.4962(3) 0.0265(13) Uani 1 1 d . . . . .
C7C C 0.2167(3) 0.8828(3) 0.5510(3) 0.0271(14) Uani 1 1 d D . . . .
H7C H 0.1925 0.8553 0.5871 0.033 Uiso 1 1 calc R U . . .
C8C C 0.3266(3) 0.9020(3) 0.5439(3) 0.0267(13) Uani 1 1 d . . . . .
H8C H 0.3119 0.9463 0.5145 0.032 Uiso 1 1 calc R U . . .
C9C C 0.2844(3) 0.8602(3) 0.5695(3) 0.0261(13) Uani 1 1 d . . . . .
C10C C 0.3072(3) 0.7946(3) 0.6105(3) 0.0260(13) Uani 1 1 d . . . . .
C11C C 0.3699(3) 0.7731(3) 0.6265(3) 0.0280(14) Uani 1 1 d . . . . .
C12C C 0.4109(3) 0.8159(3) 0.6012(3) 0.0262(13) Uani 1 1 d . . . . .
C13C C 0.3898(3) 0.8814(3) 0.5597(3) 0.0239(13) Uani 1 1 d . . . . .
C14C C 0.4367(3) 0.9270(3) 0.5302(3) 0.0235(13) Uani 1 1 d D . . . .
H14C H 0.4702 0.9115 0.5609 0.028 Uiso 1 1 calc R U . . .
C15C C 0.4447(3) 0.9545(3) 0.4137(3) 0.0236(13) Uani 1 1 d . . . . .
H15C H 0.4092 0.9906 0.4089 0.028 Uiso 1 1 calc R U . . .
C16C C 0.4681(3) 0.9161(3) 0.4728(3) 0.0264(13) Uani 1 1 d . . . . .
C17C C 0.5205(3) 0.8635(3) 0.4791(3) 0.0241(13) Uani 1 1 d . . . . .
C18C C 0.5475(3) 0.8509(3) 0.4277(3) 0.0238(13) Uani 1 1 d . . . . .
C19C C 0.5233(3) 0.8888(3) 0.3692(3) 0.0242(13) Uani 1 1 d . . . . .
C20C C 0.4711(3) 0.9423(3) 0.3606(3) 0.0244(13) Uani 1 1 d . . . . .
C21C C 0.4431(3) 0.9823(2) 0.2966(3) 0.0261(13) Uani 1 1 d D . . . .
H21C H 0.4786 0.9816 0.2653 0.031 Uiso 1 1 calc R U . . .
C22C C 0.3339(3) 0.9588(3) 0.3036(3) 0.0272(14) Uani 1 1 d . . . . .
H22C H 0.3176 0.9927 0.3195 0.033 Uiso 1 1 calc R U . . .
C23C C 0.3983(3) 0.9462(3) 0.2876(3) 0.0261(13) Uani 1 1 d . . . . .
C24C C 0.4207(3) 0.8957(3) 0.2649(3) 0.0259(13) Uani 1 1 d . . . . .
C25C C 0.3807(3) 0.8598(3) 0.2595(3) 0.0278(14) Uani 1 1 d . . . . .
C26C C 0.3176(3) 0.8738(3) 0.2755(3) 0.0273(14) Uani 1 1 d . . . . .
C27C C 0.2927(3) 0.9242(3) 0.2976(3) 0.0269(14) Uani 1 1 d . . . . .
C28C C 0.2230(3) 0.9372(2) 0.3176(3) 0.0274(14) Uani 1 1 d D . . . .
H28C H 0.2006 0.9242 0.2919 0.033 Uiso 1 1 calc R U . . .
C29C C 0.1857(3) 0.9563(3) 0.5383(3) 0.0363(16) Uani 1 1 d D . . . .
H29E H 0.2061 0.9850 0.5005 0.044 Uiso 1 1 calc R U . . .
H29F H 0.1410 0.9646 0.5293 0.044 Uiso 1 1 calc R U . . .
C30C C 0.1887(6) 0.9776(5) 0.5910(4) 0.115(6) Uani 1 1 d D . . . .
H30E H 0.1737 1.0269 0.5754 0.138 Uiso 1 1 calc R U . . .
H30F H 0.2334 0.9671 0.6010 0.138 Uiso 1 1 calc R U . . .
C31C C 0.1520(11) 0.9469(12) 0.6515(6) 0.200 Uiso 1 1 d D U . . .
H31E H 0.1644 0.8974 0.6672 0.240 Uiso 1 1 calc R U . . .
H31F H 0.1064 0.9609 0.6438 0.240 Uiso 1 1 calc R U . . .
C32C C 0.1657(9) 0.9707(11) 0.7007(6) 0.161(8) Uiso 1 1 d D . . . .
H32E H 0.2107 0.9533 0.7108 0.194 Uiso 1 1 calc R U . . .
H32F H 0.1571 1.0203 0.6831 0.194 Uiso 1 1 calc R U . . .
C33C C 0.1250(11) 0.9461(14) 0.7606(7) 0.250 Uiso 1 1 d D U . . .
H33E H 0.1349 0.8964 0.7793 0.300 Uiso 1 1 calc R U . . .
H33F H 0.0801 0.9620 0.7505 0.300 Uiso 1 1 calc R U . . .
C34C C 0.1377(12) 0.9725(13) 0.8077(8) 0.250 Uiso 1 1 d D U . . .
H34E H 0.1361 1.0212 0.7862 0.300 Uiso 1 1 calc R U . . .
H34F H 0.1042 0.9664 0.8409 0.300 Uiso 1 1 calc R U . . .
C35C C 0.2019(13) 0.9364(16) 0.8373(14) 0.250 Uiso 1 1 d D U . . .
H35G H 0.2079 0.9544 0.8670 0.375 Uiso 1 1 calc R U . . .
H35H H 0.2353 0.9434 0.8047 0.375 Uiso 1 1 calc R U . . .
H35I H 0.2034 0.8883 0.8591 0.375 Uiso 1 1 calc R U . . .
C36C C 0.4064(3) 1.0002(3) 0.5191(3) 0.0266(13) Uani 1 1 d D . . . .
H36E H 0.4371 1.0282 0.4965 0.032 Uiso 1 1 calc R U . . .
H36F H 0.3698 1.0158 0.4926 0.032 Uiso 1 1 calc R U . . .
C37C C 0.3851(3) 1.0094(3) 0.5799(3) 0.0319(15) Uani 1 1 d D . . . .
H37E H 0.3715 0.9687 0.6101 0.038 Uiso 1 1 calc R U . . .
H37F H 0.4215 1.0135 0.5972 0.038 Uiso 1 1 calc R U . . .
C38C C 0.3326(3) 1.0694(3) 0.5735(3) 0.0348(15) Uani 1 1 d D . . . .
H38E H 0.2971 1.0669 0.5537 0.042 Uiso 1 1 calc R U . . .
H38F H 0.3471 1.1104 0.5456 0.042 Uiso 1 1 calc R U . . .
C39C C 0.3092(3) 1.0751(4) 0.6352(4) 0.0417(18) Uani 1 1 d D . . . .
H39E H 0.3014 1.0314 0.6654 0.050 Uiso 1 1 calc R U . . .
H39F H 0.3425 1.0852 0.6516 0.050 Uiso 1 1 calc R U . . .
C40C C 0.2495(3) 1.1288(4) 0.6305(4) 0.049(2) Uani 1 1 d D . . . .
H40E H 0.2167 1.1202 0.6119 0.059 Uiso 1 1 calc R U . . .
H40F H 0.2579 1.1730 0.6022 0.059 Uiso 1 1 calc R U . . .
C41C C 0.2248(4) 1.1312(5) 0.6931(5) 0.057(2) Uani 1 1 d D . . . .
H41E H 0.2205 1.0858 0.7227 0.069 Uiso 1 1 calc R U . . .
H41F H 0.2558 1.1443 0.7098 0.069 Uiso 1 1 calc R U . . .
C42C C 0.1618(4) 1.1800(6) 0.6896(6) 0.072(3) Uani 1 1 d D . . . .
H42G H 0.1483 1.1794 0.7312 0.107 Uiso 1 1 calc R U . . .
H42H H 0.1306 1.1667 0.6742 0.107 Uiso 1 1 calc R U . . .
H42I H 0.1659 1.2252 0.6612 0.107 Uiso 1 1 calc R U . . .
C43C C 0.4132(3) 1.0565(2) 0.2834(3) 0.0337(15) Uani 1 1 d D . . . .
H43E H 0.3944 1.0781 0.2419 0.040 Uiso 1 1 calc R U . . .
H43F H 0.3789 1.0593 0.3149 0.040 Uiso 1 1 calc R U . . .
C44C C 0.4609(3) 1.0947(3) 0.2850(4) 0.0475(19) Uani 1 1 d D . . . .
H44E H 0.4959 1.0905 0.2546 0.057 Uiso 1 1 calc R U . . .
H44F H 0.4786 1.0740 0.3270 0.057 Uiso 1 1 calc R U . . .
C45C C 0.4317(5) 1.1693(3) 0.2696(4) 0.083(3) Uani 1 1 d D . . . .
H45E H 0.4024 1.1737 0.3042 0.100 Uiso 1 1 calc R U . . .
H45F H 0.4655 1.1924 0.2662 0.100 Uiso 1 1 calc R U . . .
C46C C 0.3961(5) 1.2038(5) 0.2087(4) 0.103(5) Uani 1 1 d D . . . .
H46E H 0.3622 1.1809 0.2117 0.124 Uiso 1 1 calc R U . . .
H46F H 0.3763 1.2510 0.2023 0.124 Uiso 1 1 calc R U . . .
C47C C 0.4405(5) 1.2022(7) 0.1529(4) 0.098(4) Uani 1 1 d D . . . .
H47E H 0.4606 1.1550 0.1597 0.118 Uiso 1 1 calc R U . . .
H47F H 0.4741 1.2254 0.1498 0.118 Uiso 1 1 calc R U . . .
C48C C 0.4055(7) 1.2359(13) 0.0915(5) 0.203(13) Uani 1 1 d D . . . .
H48C H 0.3821 1.2817 0.0864 0.243 Uiso 1 1 calc R U . . .
H48D H 0.3749 1.2101 0.0927 0.243 Uiso 1 1 calc R U . . .
C49C C 0.4525(10) 1.2396(13) 0.0357(6) 0.200 Uiso 1 1 d D U . . .
H49G H 0.4296 1.2616 -0.0031 0.300 Uiso 1 1 calc R U . . .
H49H H 0.4749 1.1942 0.0403 0.300 Uiso 1 1 calc R U . . .
H49I H 0.4827 1.2654 0.0345 0.300 Uiso 1 1 calc R U . . .
C50C C 0.1938(3) 1.0117(3) 0.3036(4) 0.0345(15) Uani 1 1 d D . . . .
H50E H 0.2157 1.0270 0.3274 0.041 Uiso 1 1 calc R U . . .
H50F H 0.2003 1.0384 0.2587 0.041 Uiso 1 1 calc R U . . .
C51C C 0.1234(3) 1.0245(4) 0.3207(5) 0.056(2) Uani 1 1 d D . . . .
H51E H 0.1173 0.9992 0.3660 0.067 Uiso 1 1 calc R U . . .
H51F H 0.1021 1.0071 0.2985 0.067 Uiso 1 1 calc R U . . .
C52C C 0.0921(7) 1.0987(5) 0.3048(10) 0.250 Uiso 1 1 d D U . . .
H52E H 0.0875 1.1223 0.2592 0.300 Uiso 1 1 calc R U . . .
H52F H 0.1189 1.1196 0.3179 0.300 Uiso 1 1 calc R U . . .
C53C C 0.0267(6) 1.1054(11) 0.3383(9) 0.250 Uiso 1 1 d D U . . .
H53E H 0.0007 1.1509 0.3168 0.300 Uiso 1 1 calc R U . . .
H53F H 0.0051 1.0726 0.3366 0.300 Uiso 1 1 calc R U . . .
C54C C 0.0332(8) 1.0927(16) 0.4070(9) 0.250 Uiso 1 1 d D U . . .
H54E H 0.0527 1.0448 0.4302 0.300 Uiso 1 1 calc R U . . .
H54F H 0.0611 1.1199 0.4090 0.300 Uiso 1 1 calc R U . . .
C55C C -0.0314(9) 1.1109(18) 0.4379(10) 0.250 Uiso 1 1 d D U . . .
H55E H -0.0559 1.1539 0.4090 0.300 Uiso 1 1 calc R U . . .
H55F H -0.0550 1.0758 0.4466 0.300 Uiso 1 1 calc R U . . .
C56C C -0.0235(13) 1.1169(17) 0.4992(11) 0.250 Uiso 1 1 d D U . . .
H56G H -0.0642 1.1203 0.5218 0.375 Uiso 1 1 calc R U . . .
H56H H -0.0078 1.1571 0.4898 0.375 Uiso 1 1 calc R U . . .
H56I H 0.0065 1.0772 0.5249 0.375 Uiso 1 1 calc R U . . .
C33D C -0.0250(6) 0.2177(5) 0.6900(4) 0.134(4) Uiso 0.5 1 d D . P B 2
C34D C -0.0416(14) 0.1493(9) 0.7091(9) 0.18(3) Uiso 0.5 1 d D . P B 2
H34G H -0.0592 0.1484 0.6731 0.217 Uiso 0.5 1 calc R U P B 2
H34H H -0.0028 0.1134 0.7204 0.217 Uiso 0.5 1 calc R U P B 2
C35D C -0.0894(12) 0.1352(12) 0.7645(11) 0.101(8) Uiso 0.5 1 d D . P B 2
H35J H -0.0986 0.0914 0.7752 0.152 Uiso 0.5 1 calc R U P B 2
H35K H -0.1283 0.1701 0.7532 0.152 Uiso 0.5 1 calc R U P B 2
H35L H -0.0719 0.1353 0.8005 0.152 Uiso 0.5 1 calc R U P B 2
C39E C 0.2504(4) 0.6914(3) -0.1014(3) 0.055(2) Uiso 0.5 1 d D . P D 2
H39G H 0.2916 0.6910 -0.1243 0.066 Uiso 0.5 1 calc R U P D 2
H39H H 0.2398 0.7310 -0.0903 0.066 Uiso 0.5 1 calc R U P D 2
C40E C 0.2001(8) 0.6980(8) -0.1441(5) 0.054(5) Uiso 0.5 1 d D . P D 2
H40G H 0.1579 0.7074 -0.1246 0.065 Uiso 0.5 1 calc R U P D 2
H40H H 0.2058 0.6549 -0.1487 0.065 Uiso 0.5 1 calc R U P D 2
C41E C 0.2038(7) 0.7543(8) -0.2090(5) 0.052(4) Uiso 0.5 1 d D . P D 2
H41G H 0.2024 0.7965 -0.2043 0.062 Uiso 0.5 1 calc R U P D 2
H41H H 0.2443 0.7427 -0.2303 0.062 Uiso 0.5 1 calc R U P D 2
C42E C 0.1493(10) 0.7652(12) -0.2492(8) 0.098(8) Uiso 0.5 1 d D . P D 2
H42J H 0.1511 0.8036 -0.2888 0.146 Uiso 0.5 1 calc R U P D 2
H42K H 0.1092 0.7740 -0.2270 0.146 Uiso 0.5 1 calc R U P D 2
H42L H 0.1531 0.7250 -0.2574 0.146 Uiso 0.5 1 calc R U P D 2
O1S O 0.3572(11) 0.6139(11) 0.6154(10) 0.119(7) Uiso 0.5 1 d . . P . .
O2S O 0.5694(7) 0.6712(6) 0.5264(8) 0.183(7) Uani 1 1 d . . . . .
O3S O 0.5057(14) 0.437(2) 0.7101(16) 0.208(17) Uani 0.5 1 d . . P . .
O4S O 0.3080(8) 0.4170(8) 0.7186(7) 0.170(5) Uani 1 1 d . . . . .
O5S O 0.3074(5) 0.4221(5) 0.5076(6) 0.129(4) Uani 1 1 d . . . . .
O6S O 0.3013(4) 0.6504(6) 0.3966(6) 0.137(4) Uani 1 1 d . . . . .
O7S O 0.4479(8) 0.2812(7) 0.6178(7) 0.184(7) Uani 1 1 d . . . . .
O8S O 0.6154(6) 0.2028(7) 0.5472(7) 0.159(5) Uani 1 1 d . . . . .
O9S O 0.2878(10) 0.1552(11) 0.4093(11) 0.247(9) Uiso 1 1 d D . . . .
O10S O 0.4472(19) 0.0157(18) 1.0346(19) 0.227(16) Uiso 0.5 1 d D . P . .
O11S O 0.5663(6) 0.2141(6) 0.9316(5) 0.058(3) Uani 0.5 1 d . . P . .
O12S O 0.6371(10) 0.9805(10) 0.1985(9) 0.107(6) Uiso 0.5 1 d . . P . .
O13S O 0.0419(3) 0.6170(4) 0.4998(3) 0.0635(17) Uani 1 1 d . . . . .
O14S O 0.5909(3) 0.3961(3) 0.1429(3) 0.0680(18) Uani 1 1 d . . . . .
O15S O 0.5395(5) 0.4252(8) 0.0347(5) 0.142(5) Uani 1 1 d . . . . .
O16S O 0.5402(4) 0.1141(4) 0.8883(3) 0.075(2) Uani 1 1 d . . . . .
O17S O 0.4327(3) 0.7351(3) 0.7757(3) 0.0654(17) Uani 1 1 d . . . . .
O18S O 0.2787(17) -0.0857(16) 1.1141(15) 0.082(8) Uiso 0.25 1 d . . P . .
O19S O 0.213(2) 0.917(2) 0.126(2) 0.229(16) Uiso 0.5 1 d . . P . .
O20S O 0.3217(5) 0.8697(6) 0.1255(4) 0.050(3) Uani 0.5 1 d . . P . .
O21S O 0.3259(9) 0.5209(10) 0.3813(9) 0.209(7) Uiso 1 1 d . . . . .
C1S C 0.3143(19) 0.618(2) 0.5683(19) 0.138(13) Uiso 0.5 1 d . . P . .
C4S C 0.3589(11) 0.6637(11) 0.3790(11) 0.156(7) Uiso 1 1 d . . . . .
C5S C 0.3141(13) 0.4525(14) 0.5426(13) 0.184(9) Uiso 1 1 d . . . . .
C6S C 0.3152(6) 0.5088(7) 0.3228(6) 0.089(4) Uiso 1 1 d . . . . .
C7S C 0.1795(8) 0.1370(10) 0.4113(10) 0.149(7) Uiso 1 1 d D . . . .
H7S1 H 0.1642 0.1794 0.4169 0.223 Uiso 1 1 calc R U . . .
H7S2 H 0.1637 0.1013 0.4461 0.223 Uiso 1 1 calc R U . . .
H7S3 H 0.1645 0.1418 0.3721 0.223 Uiso 1 1 calc R U . . .
C8S C 0.2483(6) 0.1201(6) 0.4095(6) 0.085(3) Uiso 1 1 d D . . . .
C9S C 0.2732(4) 0.0638(4) 0.4026(4) 0.050(2) Uani 1 1 d D . . . .
H9S1 H 0.3191 0.0574 0.3988 0.075 Uiso 1 1 calc R U . . .
H9S2 H 0.2576 0.0655 0.3649 0.075 Uiso 1 1 calc R U . . .
H9S3 H 0.2616 0.0264 0.4389 0.075 Uiso 1 1 calc R U . . .
C10S C 0.4553(8) 0.4323(9) -0.0188(8) 0.118(5) Uiso 1 1 d . . . . .
H10A H 0.4818 0.4532 -0.0549 0.177 Uiso 1 1 calc R U . . .
H10B H 0.4161 0.4648 -0.0180 0.177 Uiso 1 1 calc R U . . .
H10C H 0.4456 0.3935 -0.0219 0.177 Uiso 1 1 calc R U . . .
C11S C 0.4866(7) 0.4116(7) 0.0350(7) 0.093(4) Uiso 1 1 d . . . . .
C12S C 0.4523(8) 0.3775(9) 0.0961(8) 0.124(5) Uiso 1 1 d . . . . .
H12A H 0.4791 0.3648 0.1310 0.185 Uiso 1 1 calc R U . . .
H12B H 0.4426 0.3372 0.0962 0.185 Uiso 1 1 calc R U . . .
H12C H 0.4132 0.4084 0.1004 0.185 Uiso 1 1 calc R U . . .
C13S C 0.5842(10) 0.2164(11) 0.5976(10) 0.144(7) Uiso 1 1 d . . . . .
C14S C 0.5870(13) 0.9812(13) 0.1127(12) 0.091(7) Uiso 0.5 1 d . . P . .
H14D H 0.6168 0.9376 0.1244 0.136 Uiso 0.5 1 calc R U P . .
H14E H 0.5936 1.0083 0.0685 0.136 Uiso 0.5 1 calc R U P . .
H14F H 0.5439 0.9744 0.1201 0.136 Uiso 0.5 1 calc R U P . .
C15S C 0.5972(10) 1.0178(11) 0.1523(10) 0.068(5) Uiso 0.5 1 d . . P . .
C16S C 0.5708(10) 1.0751(10) 0.1426(9) 0.063(5) Uiso 0.5 1 d . . P . .
H16A H 0.5845 1.0890 0.1721 0.094 Uiso 0.5 1 calc R U P . .
H16B H 0.5253 1.0787 0.1477 0.094 Uiso 0.5 1 calc R U P . .
H16C H 0.5812 1.1041 0.0999 0.094 Uiso 0.5 1 calc R U P . .
C17S C 0.3918(7) 0.8513(7) 0.7314(6) 0.095(4) Uiso 1 1 d . . . . .
H17A H 0.4073 0.8463 0.6921 0.143 Uiso 1 1 calc R U . . .
H17B H 0.4120 0.8825 0.7368 0.143 Uiso 1 1 calc R U . . .
H17C H 0.3462 0.8688 0.7303 0.143 Uiso 1 1 calc R U . . .
C18S C 0.4066(6) 0.7860(6) 0.7834(5) 0.074(3) Uiso 1 1 d . . . . .
C19S C 0.3865(7) 0.7833(8) 0.8471(7) 0.102(4) Uiso 1 1 d . . . . .
H19A H 0.3992 0.7372 0.8775 0.152 Uiso 1 1 calc R U . . .
H19B H 0.3407 0.7984 0.8495 0.152 Uiso 1 1 calc R U . . .
H19C H 0.4063 0.8126 0.8562 0.152 Uiso 1 1 calc R U . . .
C20S C -0.0170(8) 0.5874(8) 0.4473(7) 0.110(5) Uiso 1 1 d . . . . .
H20A H 0.0207 0.5516 0.4508 0.165 Uiso 1 1 calc R U . . .
H20B H -0.0252 0.6150 0.4032 0.165 Uiso 1 1 calc R U . . .
H20C H -0.0530 0.5676 0.4675 0.165 Uiso 1 1 calc R U . . .
C21S C -0.0071(6) 0.6297(5) 0.4780(5) 0.070(3) Uiso 1 1 d . . . . .
C22S C -0.0617(6) 0.6847(7) 0.4748(6) 0.091(4) Uiso 1 1 d . . . . .
H22D H -0.0526 0.7109 0.4959 0.136 Uiso 1 1 calc R U . . .
H22E H -0.0983 0.6662 0.4954 0.136 Uiso 1 1 calc R U . . .
H22F H -0.0705 0.7138 0.4311 0.136 Uiso 1 1 calc R U . . .
C23S C 0.4180(13) 0.0507(13) 1.1123(11) 0.091(7) Uiso 0.5 1 d D . P . .
H23A H 0.4265 0.0022 1.1369 0.136 Uiso 0.5 1 calc R U P . .
H23B H 0.3757 0.0715 1.1230 0.136 Uiso 0.5 1 calc R U P . .
H23C H 0.4489 0.0698 1.1212 0.136 Uiso 0.5 1 calc R U P . .
C24S C 0.4225(17) 0.0635(14) 1.0449(11) 0.114(10) Uiso 0.5 1 d D . P . .
C25S C 0.4181(16) 0.1327(15) 0.9997(14) 0.20(3) Uani 0.5 1 d D . P . .
H25A H 0.4236 0.1336 0.9574 0.303 Uiso 0.5 1 calc R U P . .
H25B H 0.4511 0.1506 1.0070 0.303 Uiso 0.5 1 calc R U P . .
H25C H 0.3768 0.1602 1.0045 0.303 Uiso 0.5 1 calc R U P . .
C26S C 0.5316(17) 0.6435(18) 0.5726(16) 0.228(13) Uiso 1 1 d . . . . .
C27S C 0.6278(7) 0.1242(7) 1.0075(7) 0.100 Uiso 1 1 d D U . . .
H27A H 0.6100 0.0941 0.9974 0.150 Uiso 1 1 calc R U . . .
H27B H 0.6165 0.1184 1.0509 0.150 Uiso 1 1 calc R U . . .
H27C H 0.6737 0.1134 1.0019 0.150 Uiso 1 1 calc R U . . .
C28S C 0.6022(9) 0.1952(8) 0.9652(9) 0.064(5) Uiso 0.5 1 d D . P . .
C29S C 0.6305 0.2376 0.9797 0.100 Uiso 0.5 1 d D U P . .
H29G H 0.6077 0.2843 0.9597 0.150 Uiso 0.5 1 calc R U P . .
H29H H 0.6744 0.2331 0.9643 0.150 Uiso 0.5 1 calc R U P . .
H29I H 0.6288 0.2244 1.0250 0.150 Uiso 0.5 1 calc R U P . .

loop_
_atom_site_aniso_label
_atom_site_aniso_U_11
_atom_site_aniso_U_22
_atom_site_aniso_U_33
_atom_site_aniso_U_23
_atom_site_aniso_U_13
_atom_site_aniso_U_12
Cu1 0.0400(6) 0.0318(5) 0.0353(5) -0.0187(4) 0.0050(4) -0.0192(4)
Cu2 0.0298(5) 0.0292(5) 0.0352(5) -0.0185(4) 0.0017(4) -0.0123(4)
Cu3 0.0283(5) 0.0308(5) 0.0364(5) -0.0190(4) 0.0025(4) -0.0140(4)
Cu4 0.0176(5) 0.0279(5) 0.0456(6) -0.0145(4) 0.0014(4) -0.0103(4)
Cu5 0.0160(5) 0.0279(5) 0.0437(5) -0.0136(4) 0.0008(4) -0.0091(4)
Cu6 0.0166(5) 0.0289(5) 0.0353(5) -0.0193(4) 0.0007(4) -0.0023(4)
Cu7 0.0171(5) 0.0363(5) 0.0523(6) -0.0303(5) 0.0084(4) -0.0109(4)
Cu8 0.0158(5) 0.0324(5) 0.0481(6) -0.0274(4) 0.0052(4) -0.0078(4)
Cu9 0.0174(5) 0.0301(5) 0.0354(5) -0.0198(4) 0.0026(4) -0.0014(4)
Cu10 0.0165(5) 0.0316(5) 0.0341(5) -0.0191(4) 0.0017(4) -0.0021(4)
Cu11 0.0185(5) 0.0326(5) 0.0428(5) -0.0137(4) 0.0010(4) -0.0114(4)
Cu12 0.0160(5) 0.0350(5) 0.0523(6) -0.0301(5) 0.0054(4) -0.0087(4)
O1A 0.028(2) 0.030(2) 0.036(2) -0.0194(19) 0.0053(19) -0.0140(18)
O2A 0.030(3) 0.032(2) 0.037(2) -0.020(2) 0.0039(19) -0.0127(19)
O3A 0.026(2) 0.030(2) 0.036(2) -0.0178(19) 0.0021(19) -0.0108(18)
O4A 0.020(2) 0.034(2) 0.037(2) -0.019(2) 0.0035(18) -0.0049(18)
O5A 0.017(2) 0.035(2) 0.035(2) -0.020(2) 0.0049(18) -0.0013(18)
O6A 0.018(2) 0.033(2) 0.037(2) -0.020(2) 0.0032(18) -0.0007(18)
O7A 0.018(2) 0.032(2) 0.047(3) -0.026(2) 0.0050(19) -0.0077(18)
O8A 0.015(2) 0.038(2) 0.053(3) -0.030(2) 0.0078(19) -0.0099(18)
O9A 0.016(2) 0.035(2) 0.045(3) -0.025(2) 0.0053(18) -0.0100(18)
O10A 0.016(2) 0.031(2) 0.046(3) -0.018(2) 0.0038(19) -0.0080(18)
O11A 0.015(2) 0.028(2) 0.054(3) -0.013(2) 0.004(2) -0.0096(18)
O12A 0.017(2) 0.031(2) 0.041(2) -0.016(2) 0.0041(18) -0.0098(18)
C1A 0.014(3) 0.031(3) 0.039(3) -0.018(3) 0.006(3) -0.009(2)
C2A 0.013(3) 0.032(3) 0.035(3) -0.020(3) 0.004(2) -0.007(2)
C3A 0.019(3) 0.031(3) 0.041(4) -0.023(3) 0.006(3) -0.010(3)
C4A 0.020(3) 0.031(3) 0.032(3) -0.015(3) 0.005(3) -0.009(3)
C5A 0.022(3) 0.028(3) 0.041(4) -0.026(3) 0.001(3) -0.007(3)
C6A 0.013(3) 0.024(3) 0.036(3) -0.018(3) 0.004(2) -0.004(2)
C7A 0.011(3) 0.027(3) 0.039(3) -0.018(3) 0.006(2) -0.008(2)
C8A 0.015(3) 0.028(3) 0.040(4) -0.019(3) 0.009(3) -0.011(2)
C9A 0.014(3) 0.024(3) 0.039(3) -0.019(3) 0.006(3) -0.008(2)
C10A 0.016(3) 0.029(3) 0.035(3) -0.015(3) 0.001(2) -0.008(2)
C11A 0.023(3) 0.031(3) 0.032(3) -0.019(3) 0.007(3) -0.010(3)
C12A 0.018(3) 0.026(3) 0.038(3) -0.020(3) 0.006(3) -0.009(2)
C13A 0.017(3) 0.028(3) 0.038(3) -0.018(3) 0.007(3) -0.012(2)
C14A 0.018(3) 0.028(3) 0.035(3) -0.019(3) 0.008(3) -0.007(2)
C15A 0.018(3) 0.030(3) 0.033(3) -0.015(3) 0.004(3) -0.007(2)
C16A 0.022(3) 0.026(3) 0.032(3) -0.013(3) 0.004(3) -0.008(2)
C17A 0.023(3) 0.030(3) 0.036(3) -0.018(3) 0.007(3) -0.008(3)
C18A 0.015(3) 0.033(3) 0.035(3) -0.018(3) 0.006(3) -0.007(3)
C19A 0.020(3) 0.027(3) 0.035(3) -0.016(3) 0.005(3) -0.008(2)
C20A 0.021(3) 0.024(3) 0.036(3) -0.014(3) 0.003(3) -0.005(2)
C21A 0.021(3) 0.028(3) 0.037(3) -0.020(3) 0.005(3) -0.008(3)
C22A 0.021(3) 0.030(3) 0.035(3) -0.020(3) 0.010(3) -0.008(3)
C23A 0.017(3) 0.028(3) 0.041(3) -0.023(3) 0.008(3) -0.009(2)
C24A 0.015(3) 0.029(3) 0.044(4) -0.022(3) 0.004(3) -0.006(2)
C25A 0.018(3) 0.027(3) 0.042(4) -0.016(3) 0.006(3) -0.009(2)
C26A 0.021(3) 0.028(3) 0.039(3) -0.020(3) 0.004(3) -0.007(3)
C27A 0.019(3) 0.031(3) 0.039(3) -0.023(3) 0.007(3) -0.009(3)
C28A 0.017(3) 0.028(3) 0.035(3) -0.018(3) 0.006(3) -0.006(2)
C29A 0.017(3) 0.032(3) 0.040(4) -0.019(3) 0.007(3) -0.006(3)
C30A 0.019(3) 0.039(4) 0.060(5) -0.025(3) 0.011(3) -0.014(3)
C31A 0.021(4) 0.051(5) 0.086(6) -0.042(5) 0.010(4) -0.010(3)
C32A 0.035(5) 0.056(5) 0.117(8) -0.061(6) 0.018(5) -0.021(4)
C36A 0.027(4) 0.031(3) 0.045(4) -0.016(3) 0.005(3) -0.013(3)
C37A 0.034(4) 0.040(4) 0.060(5) -0.021(4) 0.009(4) -0.020(3)
C38A 0.087(9) 0.106(10) 0.185(15) -0.094(10) 0.077(10) -0.073(8)
C43A 0.023(3) 0.032(3) 0.039(4) -0.018(3) 0.004(3) -0.011(3)
C44A 0.025(4) 0.036(4) 0.037(4) -0.017(3) 0.004(3) -0.013(3)
C45A 0.030(4) 0.031(3) 0.041(4) -0.020(3) 0.005(3) -0.012(3)
C46A 0.030(4) 0.041(4) 0.034(3) -0.021(3) 0.005(3) -0.015(3)
C47A 0.026(4) 0.042(4) 0.042(4) -0.022(3) 0.002(3) -0.009(3)
C48A 0.032(4) 0.046(4) 0.049(4) -0.027(4) 0.005(3) -0.013(3)
C49A 0.036(4) 0.056(5) 0.054(5) -0.036(4) 0.007(3) -0.009(4)
C50A 0.018(3) 0.030(3) 0.039(3) -0.019(3) 0.005(3) -0.009(2)
C51A 0.022(3) 0.036(3) 0.040(4) -0.023(3) 0.005(3) -0.012(3)
C52A 0.027(4) 0.040(4) 0.041(4) -0.023(3) 0.011(3) -0.016(3)
C53A 0.031(4) 0.044(4) 0.046(4) -0.030(3) 0.015(3) -0.015(3)
C54A 0.031(4) 0.041(4) 0.043(4) -0.024(3) 0.011(3) -0.013(3)
C55A 0.045(5) 0.046(4) 0.050(4) -0.029(4) 0.018(4) -0.018(4)
C56A 0.046(5) 0.055(5) 0.059(5) -0.034(4) 0.019(4) -0.010(4)
O1B 0.028(2) 0.031(2) 0.037(2) -0.021(2) 0.0019(19) -0.0102(19)
O2B 0.029(3) 0.035(2) 0.040(3) -0.024(2) 0.002(2) -0.0124(19)
O3B 0.028(2) 0.034(2) 0.040(2) -0.023(2) 0.0032(19) -0.0142(19)
O4B 0.018(2) 0.038(2) 0.044(3) -0.027(2) 0.0052(18) -0.0102(18)
O5B 0.016(2) 0.038(2) 0.051(3) -0.030(2) 0.0051(19) -0.0084(18)
O6B 0.016(2) 0.032(2) 0.051(3) -0.026(2) 0.0041(19) -0.0076(18)
O7B 0.016(2) 0.029(2) 0.047(3) -0.015(2) 0.0005(19) -0.0082(17)
O8B 0.017(2) 0.029(2) 0.050(3) -0.016(2) -0.0021(19) -0.0092(18)
O9B 0.017(2) 0.029(2) 0.042(2) -0.016(2) 0.0009(18) -0.0087(17)
O10B 0.019(2) 0.031(2) 0.036(2) -0.0207(19) 0.0006(18) -0.0044(17)
O11B 0.024(2) 0.036(2) 0.036(2) -0.023(2) -0.0019(19) 0.0014(19)
O12B 0.020(2) 0.036(2) 0.034(2) -0.023(2) 0.0008(18) -0.0046(18)
C1B 0.011(3) 0.037(3) 0.042(4) -0.026(3) 0.000(3) -0.005(2)
C2B 0.015(3) 0.025(3) 0.040(3) -0.019(3) -0.001(3) -0.003(2)
C3B 0.016(3) 0.034(3) 0.038(4) -0.023(3) 0.001(3) -0.005(3)
C4B 0.019(3) 0.039(4) 0.040(4) -0.028(3) 0.003(3) -0.010(3)
C5B 0.015(3) 0.031(3) 0.045(4) -0.022(3) 0.003(3) -0.008(2)
C6B 0.013(3) 0.029(3) 0.039(3) -0.019(3) 0.001(2) -0.004(2)
C7B 0.015(3) 0.034(3) 0.042(4) -0.024(3) 0.003(3) -0.007(2)
C8B 0.022(3) 0.031(3) 0.036(3) -0.017(3) 0.000(3) -0.010(3)
C9B 0.016(3) 0.030(3) 0.036(3) -0.018(3) 0.001(3) -0.007(2)
C10B 0.020(3) 0.029(3) 0.044(4) -0.023(3) 0.001(3) -0.006(3)
C11B 0.018(3) 0.031(3) 0.048(4) -0.023(3) 0.000(3) -0.007(3)
C12B 0.020(3) 0.035(3) 0.041(4) -0.021(3) 0.006(3) -0.008(3)
C13B 0.022(3) 0.028(3) 0.038(3) -0.018(3) 0.000(3) -0.009(3)
C14B 0.019(3) 0.030(3) 0.043(4) -0.021(3) 0.006(3) -0.010(3)
C15B 0.018(3) 0.035(3) 0.039(3) -0.024(3) 0.003(3) -0.007(3)
C16B 0.022(3) 0.032(3) 0.039(4) -0.024(3) 0.002(3) -0.006(3)
C17B 0.020(3) 0.031(3) 0.046(4) -0.021(3) 0.006(3) -0.009(3)
C18B 0.017(3) 0.034(3) 0.047(4) -0.025(3) -0.001(3) -0.004(3)
C19B 0.019(3) 0.032(3) 0.037(3) -0.019(3) 0.000(3) -0.006(3)
C20B 0.024(4) 0.034(3) 0.038(4) -0.025(3) 0.006(3) -0.009(3)
C21B 0.019(3) 0.026(3) 0.038(3) -0.020(3) 0.000(3) -0.007(2)
C22B 0.019(3) 0.030(3) 0.037(3) -0.018(3) -0.001(3) -0.011(3)
C23B 0.020(3) 0.026(3) 0.039(3) -0.019(3) 0.001(3) -0.012(2)
C24B 0.017(3) 0.027(3) 0.038(3) -0.018(3) -0.001(3) -0.007(2)
C25B 0.019(3) 0.031(3) 0.036(3) -0.018(3) -0.002(3) -0.007(3)
C26B 0.015(3) 0.032(3) 0.042(4) -0.023(3) 0.001(3) -0.008(2)
C27B 0.018(3) 0.028(3) 0.041(4) -0.019(3) -0.001(3) -0.009(2)
C28B 0.018(3) 0.035(3) 0.042(4) -0.025(3) 0.003(3) -0.009(3)
C29B 0.018(3) 0.038(4) 0.045(4) -0.022(3) 0.001(3) -0.009(3)
C30B 0.037(4) 0.039(4) 0.052(5) -0.015(3) -0.007(3) -0.006(3)
C31B 0.056(5) 0.049(5) 0.053(5) -0.015(4) -0.008(4) -0.018(4)
C32B 0.115(10) 0.081(8) 0.065(7) -0.001(6) -0.031(7) -0.041(7)
C33B 0.159(16) 0.114(12) 0.092(10) -0.004(8) -0.033(10) -0.074(11)
C36B 0.029(4) 0.031(3) 0.040(4) -0.018(3) 0.002(3) -0.009(3)
C37B 0.035(4) 0.038(4) 0.044(4) -0.016(3) -0.002(3) -0.014(3)
C38B 0.061(6) 0.049(5) 0.048(4) -0.023(4) -0.003(4) -0.024(4)
C43B 0.024(3) 0.034(3) 0.040(4) -0.021(3) 0.000(3) -0.010(3)
C44B 0.040(5) 0.051(5) 0.061(5) -0.024(4) -0.004(4) -0.022(4)
C45B 0.083(8) 0.076(7) 0.075(7) -0.022(6) -0.024(6) -0.033(6)
C50B 0.016(3) 0.035(3) 0.046(4) -0.021(3) -0.003(3) -0.004(3)
C51B 0.037(4) 0.047(4) 0.058(5) -0.027(4) -0.008(4) -0.012(3)
C52B 0.048(5) 0.059(5) 0.072(6) -0.026(5) -0.011(4) -0.024(4)
C53B 0.088(8) 0.063(6) 0.094(8) -0.024(6) -0.024(6) -0.031(6)
C54B 0.159(15) 0.058(7) 0.184(16) -0.033(9) -0.108(13) -0.020(8)
O1C 0.029(2) 0.029(2) 0.038(2) -0.017(2) 0.0015(19) -0.0092(18)
O2C 0.035(3) 0.032(2) 0.039(3) -0.019(2) 0.004(2) -0.016(2)
O3C 0.028(2) 0.031(2) 0.035(2) -0.0175(19) 0.0040(19) -0.0139(18)
O4C 0.020(2) 0.026(2) 0.044(3) -0.015(2) 0.0024(19) -0.0103(17)
O5C 0.015(2) 0.024(2) 0.049(3) -0.013(2) 0.0003(19) -0.0068(17)
O6C 0.016(2) 0.027(2) 0.041(2) -0.0154(19) 0.0022(18) -0.0067(17)
O7C 0.021(2) 0.027(2) 0.034(2) -0.0166(19) 0.0023(18) -0.0035(17)
O8C 0.017(2) 0.031(2) 0.039(2) -0.021(2) 0.0015(18) -0.0004(17)
O9C 0.018(2) 0.030(2) 0.039(2) -0.022(2) 0.0028(18) -0.0027(17)
O10C 0.017(2) 0.030(2) 0.041(2) -0.020(2) 0.0038(18) -0.0061(17)
O11C 0.020(2) 0.030(2) 0.049(3) -0.027(2) 0.0040(19) -0.0060(18)
O12C 0.017(2) 0.032(2) 0.044(3) -0.024(2) 0.0051(18) -0.0084(18)
C1C 0.019(3) 0.025(3) 0.042(4) -0.018(3) 0.001(3) -0.005(2)
C2C 0.013(3) 0.027(3) 0.042(4) -0.017(3) -0.002(3) -0.002(2)
C3C 0.021(3) 0.030(3) 0.041(4) -0.024(3) 0.000(3) -0.005(3)
C4C 0.020(3) 0.028(3) 0.047(4) -0.022(3) 0.004(3) -0.012(3)
C5C 0.019(3) 0.025(3) 0.038(3) -0.016(3) 0.004(3) -0.006(2)
C6C 0.016(3) 0.030(3) 0.042(4) -0.023(3) 0.003(3) -0.007(2)
C7C 0.020(3) 0.030(3) 0.038(3) -0.021(3) 0.004(3) -0.008(3)
C8C 0.022(3) 0.026(3) 0.039(3) -0.021(3) 0.003(3) -0.007(2)
C9C 0.020(3) 0.029(3) 0.037(3) -0.021(3) 0.004(3) -0.006(3)
C10C 0.019(3) 0.028(3) 0.039(3) -0.021(3) 0.004(3) -0.008(3)
C11C 0.024(3) 0.023(3) 0.041(4) -0.017(3) 0.001(3) -0.005(2)
C12C 0.016(3) 0.030(3) 0.042(4) -0.023(3) 0.003(3) -0.006(2)
C13C 0.018(3) 0.028(3) 0.036(3) -0.023(3) 0.004(3) -0.005(2)
C14C 0.017(3) 0.023(3) 0.037(3) -0.018(3) 0.004(3) -0.009(2)
C15C 0.017(3) 0.019(3) 0.040(3) -0.017(3) 0.005(3) -0.008(2)
C16C 0.023(3) 0.025(3) 0.039(4) -0.018(3) 0.006(3) -0.014(3)
C17C 0.014(3) 0.022(3) 0.040(3) -0.016(3) 0.002(3) -0.007(2)
C18C 0.016(3) 0.023(3) 0.038(3) -0.019(3) 0.003(3) -0.005(2)
C19C 0.018(3) 0.026(3) 0.035(3) -0.018(3) 0.005(3) -0.009(2)
C20C 0.020(3) 0.021(3) 0.035(3) -0.014(3) 0.004(3) -0.009(2)
C21C 0.020(3) 0.021(3) 0.039(3) -0.015(3) 0.004(3) -0.005(2)
C22C 0.022(3) 0.023(3) 0.039(3) -0.016(3) -0.001(3) -0.001(2)
C23C 0.022(3) 0.024(3) 0.034(3) -0.013(3) 0.001(3) -0.006(2)
C24C 0.017(3) 0.027(3) 0.035(3) -0.016(3) 0.006(3) -0.004(2)
C25C 0.021(3) 0.027(3) 0.042(4) -0.021(3) 0.001(3) -0.006(3)
C26C 0.019(3) 0.026(3) 0.042(4) -0.018(3) 0.002(3) -0.006(2)
C27C 0.018(3) 0.028(3) 0.038(3) -0.016(3) 0.002(3) -0.007(2)
C28C 0.014(3) 0.028(3) 0.045(4) -0.021(3) 0.001(3) -0.002(2)
C29C 0.024(4) 0.036(4) 0.056(4) -0.030(3) 0.002(3) -0.002(3)
C30C 0.165(15) 0.078(8) 0.093(9) -0.058(7) -0.041(9) 0.046(9)
C36C 0.021(3) 0.024(3) 0.039(3) -0.016(3) 0.004(3) -0.007(2)
C37C 0.029(4) 0.030(3) 0.045(4) -0.020(3) 0.002(3) -0.011(3)
C38C 0.023(4) 0.035(4) 0.052(4) -0.023(3) 0.003(3) -0.009(3)
C39C 0.037(4) 0.037(4) 0.062(5) -0.031(4) 0.011(4) -0.012(3)
C40C 0.036(4) 0.048(5) 0.077(6) -0.040(4) 0.010(4) -0.011(3)
C41C 0.038(5) 0.067(6) 0.089(7) -0.055(5) 0.012(4) -0.015(4)
C42C 0.035(5) 0.089(7) 0.122(9) -0.079(7) 0.021(5) -0.014(5)
C43C 0.027(4) 0.031(3) 0.049(4) -0.022(3) 0.001(3) -0.006(3)
C44C 0.051(5) 0.041(4) 0.058(5) -0.023(4) -0.004(4) -0.014(4)
C45C 0.103(9) 0.053(6) 0.098(9) -0.030(6) -0.014(7) -0.018(6)
C46C 0.108(10) 0.061(7) 0.096(9) -0.004(6) -0.003(8) 0.010(7)
C47C 0.083(9) 0.078(8) 0.106(10) -0.023(7) 0.000(7) 0.005(7)
C48C 0.18(2) 0.25(3) 0.075(10) -0.041(13) -0.030(11) 0.098(19)
C50C 0.026(4) 0.027(3) 0.052(4) -0.018(3) 0.000(3) -0.006(3)
C51C 0.034(4) 0.040(4) 0.083(6) -0.021(4) 0.004(4) -0.001(3)
O2S 0.163(12) 0.102(8) 0.268(17) -0.001(9) -0.061(12) -0.096(9)
O3S 0.14(2) 0.38(5) 0.21(3) -0.23(4) 0.01(2) -0.05(3)
O4S 0.192(14) 0.174(13) 0.172(13) -0.102(11) 0.028(11) -0.046(11)
O5S 0.137(9) 0.107(7) 0.178(10) -0.052(7) -0.024(8) -0.083(7)
O6S 0.051(5) 0.157(10) 0.186(12) -0.062(9) -0.002(6) -0.006(6)
O7S 0.271(18) 0.137(10) 0.197(13) -0.045(9) -0.058(12) -0.141(12)
O8S 0.146(11) 0.190(13) 0.189(13) -0.140(12) 0.035(9) -0.028(9)
O11S 0.079(9) 0.040(6) 0.041(6) -0.007(5) -0.013(6) 0.000(6)
O13S 0.028(3) 0.085(5) 0.073(4) -0.022(4) -0.011(3) -0.016(3)
O14S 0.067(4) 0.067(4) 0.074(4) -0.036(4) 0.005(3) -0.011(3)
O15S 0.102(8) 0.248(15) 0.101(7) -0.077(9) 0.011(6) -0.075(9)
O16S 0.086(5) 0.092(5) 0.058(4) -0.024(4) -0.006(4) -0.044(4)
O17S 0.070(4) 0.053(4) 0.084(5) -0.037(3) -0.006(4) -0.013(3)
O20S 0.039(6) 0.057(7) 0.026(5) -0.002(5) -0.009(4) 0.018(5)
C9S 0.049(5) 0.045(4) 0.066(5) -0.024(4) -0.004(4) -0.020(4)
C25S 0.15(3) 0.18(3) 0.081(19) 0.05(2) 0.014(19) 0.11(3)

loop_
_atom_type_symbol
_atom_type_description
_atom_type_scat_dispersion_real
_atom_type_scat_dispersion_imag
_atom_type_scat_source
C C 0.0181 0.0091 'International Tables Vol C Tables 4.2.6.8 and 6.1.1.4'
H H 0.0000 0.0000 'International Tables Vol C Tables 4.2.6.8 and 6.1.1.4'
O O 0.0492 0.0322 'International Tables Vol C Tables 4.2.6.8 and 6.1.1.4'
Cu Cu -1.9646 0.5888 'International Tables Vol C Tables 4.2.6.8 and 6.1.1.4'

loop_
_geom_angle_atom_site_label_1
_geom_angle_atom_site_label_2
_geom_angle_atom_site_label_3
_geom_angle
_geom_angle_site_symmetry_1
_geom_angle_site_symmetry_3
O2C Cu1 O3C 86.41(18) . .
O2C Cu1 O1A 176.15(19) . .
O3C Cu1 O1A 89.84(18) . .
O2C Cu1 O2A 97.17(19) . .
O3C Cu1 O2A 175.20(19) . .
O1A Cu1 O2A 86.53(18) . .
O2A Cu2 O1B 172.8(2) . .
O2A Cu2 O2B 96.59(19) . .
O1B Cu2 O2B 86.41(18) . .
O2A Cu2 O3A 86.12(18) . .
O1B Cu2 O3A 90.21(19) . .
O2B Cu2 O3A 173.35(19) . .
O2A Cu2 O13S 89.7(2) . .
O1B Cu2 O13S 96.8(2) . .
O2B Cu2 O13S 90.3(2) . .
O3A Cu2 O13S 95.8(2) . .
O2B Cu3 O2C 96.46(19) . .
O2B Cu3 O1C 171.2(2) . .
O2C Cu3 O1C 86.33(19) . .
O2B Cu3 O3B 86.39(19) . .
O2C Cu3 O3B 172.5(2) . .
O1C Cu3 O3B 89.85(19) . .
O2B Cu3 O6S 88.9(4) . .
O2C Cu3 O6S 96.2(4) . .
O1C Cu3 O6S 99.2(3) . .
O3B Cu3 O6S 90.9(4) . .
O11A Cu4 O4C 173.5(2) . .
O11A Cu4 O5C 96.44(19) . .
O4C Cu4 O5C 86.42(18) . .
O11A Cu4 O12A 86.47(18) . .
O4C Cu4 O12A 90.08(18) . .
O5C Cu4 O12A 173.31(19) . .
O8B Cu5 O6C 175.66(19) 2_666 .
O8B Cu5 O5C 96.71(18) 2_666 .
O6C Cu5 O5C 86.88(18) . .
O8B Cu5 O9B 86.18(18) 2_666 2_666
O6C Cu5 O9B 90.15(18) . 2_666
O5C Cu5 O9B 176.4(2) . 2_666
O10B Cu6 O8C 172.11(19) 2_666 .
O10B Cu6 O11B 86.42(18) 2_666 2_666
O8C Cu6 O11B 96.69(18) . 2_666
O10B Cu6 O7C 89.48(18) 2_666 .
O8C Cu6 O7C 86.31(18) . .
O11B Cu6 O7C 170.21(19) 2_666 .
O10B Cu6 O2S 101.5(4) 2_666 .
O8C Cu6 O2S 85.9(4) . .
O11B Cu6 O2S 88.4(4) 2_666 .
O7C Cu6 O2S 101.1(4) . .
O8A Cu7 O6B 176.63(18) . 2_666
O8A Cu7 O5B 96.57(18) . 2_666
O6B Cu7 O5B 86.75(18) 2_666 2_666
O8A Cu7 O9A 86.59(18) . .
O6B Cu7 O9A 90.10(18) 2_666 .
O5B Cu7 O9A 176.80(19) 2_666 .
O8A Cu8 O11C 96.85(18) . 2_666
O8A Cu8 O10C 171.5(2) . 2_666
O11C Cu8 O10C 86.16(18) 2_666 2_666
O8A Cu8 O7A 86.07(18) . .
O11C Cu8 O7A 171.9(2) 2_666 .
O10C Cu8 O7A 89.91(18) 2_666 .
O8A Cu8 O16S 89.0(2) . .
O11C Cu8 O16S 90.8(2) 2_666 .
O10C Cu8 O16S 98.9(2) 2_666 .
O7A Cu8 O16S 96.9(2) . .
O8C Cu9 O6A 171.80(19) 2_666 .
O8C Cu9 O5A 96.54(18) 2_666 .
O6A Cu9 O5A 86.20(18) . .
O8C Cu9 O9C 86.45(18) 2_666 2_666
O6A Cu9 O9C 89.91(18) . 2_666
O5A Cu9 O9C 172.38(19) . 2_666
O8C Cu9 O7S 86.5(4) 2_666 .
O6A Cu9 O7S 100.9(4) . .
O5A Cu9 O7S 96.9(4) . .
O9C Cu9 O7S 90.2(4) 2_666 .
O11B Cu10 O4A 170.4(2) . .
O11B Cu10 O5A 96.19(18) . .
O4A Cu10 O5A 86.43(18) . .
O11B Cu10 O12B 86.43(18) . .
O4A Cu10 O12B 89.84(18) . .
O5A Cu10 O12B 172.32(19) . .
O11B Cu10 O5S 86.5(4) . .
O4A Cu10 O5S 102.4(4) . .
O5A Cu10 O5S 97.6(3) . .
O12B Cu10 O5S 89.7(3) . .
O11A Cu11 O7B 173.8(2) 2_666 .
O11A Cu11 O10A 86.43(18) 2_666 2_666
O7B Cu11 O10A 90.16(18) . 2_666
O11A Cu11 O8B 96.82(19) 2_666 .
O7B Cu11 O8B 86.17(18) . .
O10A Cu11 O8B 174.22(19) 2_666 .
O11A Cu11 O14S 87.1(2) 2_666 .
O7B Cu11 O14S 98.4(2) . .
O10A Cu11 O14S 97.3(2) 2_666 .
O8B Cu11 O14S 87.7(2) . .
O11C Cu12 O12C 86.36(18) . .
O11C Cu12 O5B 96.51(18) . .
O12C Cu12 O5B 175.75(19) . .
O11C Cu12 O4B 175.50(19) . .
O12C Cu12 O4B 90.32(18) . .
O5B Cu12 O4B 86.64(18) . .
C3A O1A Cu1 110.1(4) . .
C4A O2A Cu2 108.5(4) . .
C4A O2A Cu1 108.3(4) . .
Cu2 O2A Cu1 142.7(3) . .
C5A O3A Cu2 110.1(4) . .
C10A O4A Cu10 110.2(4) . .
C11A O5A Cu10 108.2(4) . .
C11A O5A Cu9 108.1(4) . .
Cu10 O5A Cu9 143.5(2) . .
C12A O6A Cu9 110.7(4) . .
C17A O7A Cu8 109.6(4) . .
C18A O8A Cu7 107.9(4) . .
C18A O8A Cu8 108.4(4) . .
Cu7 O8A Cu8 142.5(2) . .
C19A O9A Cu7 109.1(4) . .
C24A O10A Cu11 109.9(4) . 2_666
C25A O11A Cu4 108.3(4) . .
C25A O11A Cu11 107.9(4) . 2_666
Cu4 O11A Cu11 143.0(2) . 2_666
C26A O12A Cu4 110.1(4) . .
C2A C1A C6A 123.3(6) . .
C2A C1A H1A 118.4 . .
C6A C1A H1A 118.4 . .
C1A C2A C3A 118.0(6) . .
C1A C2A C28A 122.5(6) . .
C3A C2A C28A 119.4(6) . .
O1A C3A C4A 115.7(6) . .
O1A C3A C2A 124.2(6) . .
C4A C3A C2A 120.1(6) . .
O2A C4A C3A 119.3(6) . .
O2A C4A C5A 120.3(6) . .
C3A C4A C5A 120.3(6) . .
C6A C5A O3A 124.4(5) . .
C6A C5A C4A 121.3(6) . .
O3A C5A C4A 114.3(6) . .
C5A C6A C1A 117.0(6) . .
C5A C6A C7A 119.6(5) . .
C1A C6A C7A 123.1(5) . .
C9A C7A C29A 114.2(5) . .
C9A C7A C6A 108.5(4) . .
C29A C7A C6A 112.5(4) . .
C9A C7A H7A 107.1 . .
C29A C7A H7A 107.1 . .
C6A C7A H7A 107.1 . .
C9A C8A C13A 123.2(6) . .
C9A C8A H8A 118.4 . .
C13A C8A H8A 118.4 . .
C8A C9A C10A 117.7(6) . .
C8A C9A C7A 122.7(5) . .
C10A C9A C7A 119.6(5) . .
O4A C10A C11A 115.7(5) . .
O4A C10A C9A 123.8(5) . .
C11A C10A C9A 120.4(6) . .
O5A C11A C10A 119.4(6) . .
O5A C11A C12A 119.7(6) . .
C10A C11A C12A 120.9(6) . .
O6A C12A C11A 115.3(5) . .
O6A C12A C13A 124.2(6) . .
C11A C12A C13A 120.5(6) . .
C12A C13A C8A 117.3(6) . .
C12A C13A C14A 119.6(5) . .
C8A C13A C14A 123.0(5) . .
C13A C14A C16A 108.4(5) . .
C13A C14A C36A 114.2(5) . .
C16A C14A C36A 113.8(5) . .
C13A C14A H14A 106.7 . .
C16A C14A H14A 106.7 . .
C36A C14A H14A 106.7 . .
C16A C15A C20A 123.1(6) . .
C16A C15A H15A 118.5 . .
C20A C15A H15A 118.5 . .
C15A C16A C17A 117.5(6) . .
C15A C16A C14A 123.6(5) . .
C17A C16A C14A 118.7(5) . .
O7A C17A C18A 115.9(5) . .
O7A C17A C16A 123.6(6) . .
C18A C17A C16A 120.5(6) . .
C19A C18A O8A 119.6(6) . .
C19A C18A C17A 121.2(6) . .
O8A C18A C17A 119.2(5) . .
C18A C19A O9A 116.6(5) . .
C18A C19A C20A 120.0(6) . .
O9A C19A C20A 123.4(5) . .
C15A C20A C19A 117.6(6) . .
C15A C20A C21A 123.1(5) . .
C19A C20A C21A 119.1(6) . .
C20A C21A C23A 110.0(5) . .
C20A C21A C43A 114.4(5) . .
C23A C21A C43A 112.3(5) . .
C20A C21A H21A 106.5 . .
C23A C21A H21A 106.5 . .
C43A C21A H21A 106.5 . .
C27A C22A C23A 122.8(6) . .
C27A C22A H22A 118.6 . .
C23A C22A H22A 118.6 . .
C24A C23A C22A 117.6(6) . .
C24A C23A C21A 119.9(6) . .
C22A C23A C21A 122.5(5) . .
O10A C24A C23A 124.2(6) . .
O10A C24A C25A 115.5(5) . .
C23A C24A C25A 120.2(6) . .
C26A C25A O11A 119.8(6) . .
C26A C25A C24A 120.8(6) . .
O11A C25A C24A 119.5(6) . .
C25A C26A O12A 115.2(5) . .
C25A C26A C27A 120.6(6) . .
O12A C26A C27A 124.1(6) . .
C22A C27A C26A 118.0(6) . .
C22A C27A C28A 122.3(6) . .
C26A C27A C28A 119.7(6) . .
C50A C28A C27A 115.2(5) . .
C50A C28A C2A 114.6(5) . .
C27A C28A C2A 108.9(5) . .
C50A C28A H28A 105.7 . .
C27A C28A H28A 105.7 . .
C2A C28A H28A 105.7 . .
C30A C29A C7A 114.5(4) . .
C30A C29A H29A 108.6 . .
C7A C29A H29A 108.6 . .
C30A C29A H29B 108.6 . .
C7A C29A H29B 108.6 . .
H29A C29A H29B 107.6 . .
C31A C30A C29A 113.1(4) . .
C31A C30A H30A 109.0 . .
C29A C30A H30A 109.0 . .
C31A C30A H30B 109.0 . .
C29A C30A H30B 109.0 . .
H30A C30A H30B 107.8 . .
C30A C31A C32A 111.7(5) . .
C30A C31A H31A 109.3 . .
C32A C31A H31A 109.3 . .
C30A C31A H31B 109.3 . .
C32A C31A H31B 109.3 . .
H31A C31A H31B 107.9 . .
C33A C32A C31A 111.0(5) . .
C33A C32A H32A 109.4 . .
C31A C32A H32A 109.4 . .
C33A C32A H32B 109.4 . .
C31A C32A H32B 109.4 . .
H32A C32A H32B 108.0 . .
C34A C33A C32A 113.6(6) . .
C34A C33A H33A 108.8 . .
C32A C33A H33A 108.8 . .
C34A C33A H33B 108.8 . .
C32A C33A H33B 108.8 . .
H33A C33A H33B 107.7 . .
C33A C34A C35A 110.1(7) . .
C33A C34A H34A 109.6 . .
C35A C34A H34A 109.6 . .
C33A C34A H34B 109.6 . .
C35A C34A H34B 109.6 . .
H34A C34A H34B 108.2 . .
C34A C35A H35A 109.5 . .
C34A C35A H35B 109.5 . .
H35A C35A H35B 109.5 . .
C34A C35A H35C 109.5 . .
H35A C35A H35C 109.5 . .
H35B C35A H35C 109.5 . .
C37A C36A C14A 111.2(4) . .
C37A C36A H36A 109.4 . .
C14A C36A H36A 109.4 . .
C37A C36A H36B 109.4 . .
C14A C36A H36B 109.4 . .
H36A C36A H36B 108.0 . .
C38A C37A C36A 113.2(5) . .
C38A C37A H37A 108.9 . .
C36A C37A H37A 108.9 . .
C38A C37A H37B 108.9 . .
C36A C37A H37B 108.9 . .
H37A C37A H37B 107.7 . .
C37A C38A C39A 109.8(6) . .
C37A C38A H38A 109.7 . .
C39A C38A H38A 109.7 . .
C37A C38A H38B 109.7 . .
C39A C38A H38B 109.7 . .
H38A C38A H38B 108.2 . .
C40A C39A C38A 113.0(7) . .
C40A C39A H39A 109.0 . .
C38A C39A H39A 109.0 . .
C40A C39A H39B 109.0 . .
C38A C39A H39B 109.0 . .
H39A C39A H39B 107.8 . .
C39A C40A C41A 110.1(7) . .
C39A C40A H40A 109.6 . .
C41A C40A H40A 109.6 . .
C39A C40A H40B 109.6 . .
C41A C40A H40B 109.6 . .
H40A C40A H40B 108.1 . .
C42A C41A C40A 111.2(7) . .
C42A C41A H41A 109.4 . .
C40A C41A H41A 109.4 . .
C42A C41A H41B 109.4 . .
C40A C41A H41B 109.4 . .
H41A C41A H41B 108.0 . .
C41A C42A H42A 109.5 . .
C41A C42A H42B 109.5 . .
H42A C42A H42B 109.5 . .
C41A C42A H42C 109.5 . .
H42A C42A H42C 109.5 . .
H42B C42A H42C 109.5 . .
C44A C43A C21A 111.7(5) . .
C44A C43A H43A 109.3 . .
C21A C43A H43A 109.3 . .
C44A C43A H43B 109.3 . .
C21A C43A H43B 109.3 . .
H43A C43A H43B 107.9 . .
C45A C44A C43A 115.1(5) . .
C45A C44A H44A 108.5 . .
C43A C44A H44A 108.5 . .
C45A C44A H44B 108.5 . .
C43A C44A H44B 108.5 . .
H44A C44A H44B 107.5 . .
C44A C45A C46A 111.7(5) . .
C44A C45A H45A 109.3 . .
C46A C45A H45A 109.3 . .
C44A C45A H45B 109.3 . .
C46A C45A H45B 109.3 . .
H45A C45A H45B 107.9 . .
C47A C46A C45A 115.6(6) . .
C47A C46A H46A 108.4 . .
C45A C46A H46A 108.4 . .
C47A C46A H46B 108.4 . .
C45A C46A H46B 108.4 . .
H46A C46A H46B 107.4 . .
C46A C47A C48A 112.6(6) . .
C46A C47A H47A 109.1 . .
C48A C47A H47A 109.1 . .
C46A C47A H47B 109.1 . .
C48A C47A H47B 109.1 . .
H47A C47A H47B 107.8 . .
C47A C48A C49A 113.1(6) . .
C47A C48A H48X 109.0 . .
C49A C48A H48X 109.0 . .
C47A C48A H48Y 109.0 . .
C49A C48A H48Y 109.0 . .
H48X C48A H48Y 107.8 . .
C48A C49A H49A 109.5 . .
C48A C49A H49B 109.5 . .
H49A C49A H49B 109.5 . .
C48A C49A H49C 109.5 . .
H49A C49A H49C 109.5 . .
H49B C49A H49C 109.5 . .
C51A C50A C28A 112.9(5) . .
C51A C50A H50A 109.0 . .
C28A C50A H50A 109.0 . .
C51A C50A H50B 109.0 . .
C28A C50A H50B 109.0 . .
H50A C50A H50B 107.8 . .
C52A C51A C50A 114.2(5) . .
C52A C51A H51A 108.7 . .
C50A C51A H51A 108.7 . .
C52A C51A H51B 108.7 . .
C50A C51A H51B 108.7 . .
H51A C51A H51B 107.6 . .
C53A C52A C51A 114.4(6) . .
C53A C52A H52A 108.7 . .
C51A C52A H52A 108.7 . .
C53A C52A H52B 108.7 . .
C51A C52A H52B 108.7 . .
H52A C52A H52B 107.6 . .
C52A C53A C54A 114.0(6) . .
C52A C53A H53A 108.8 . .
C54A C53A H53A 108.8 . .
C52A C53A H53B 108.8 . .
C54A C53A H53B 108.8 . .
H53A C53A H53B 107.6 . .
C55A C54A C53A 113.7(6) . .
C55A C54A H54A 108.8 . .
C53A C54A H54A 108.8 . .
C55A C54A H54B 108.8 . .
C53A C54A H54B 108.8 . .
H54A C54A H54B 107.7 . .
C54A C55A C56A 112.9(6) . .
C54A C55A H55A 109.0 . .
C56A C55A H55A 109.0 . .
C54A C55A H55B 109.0 . .
C56A C55A H55B 109.0 . .
H55A C55A H55B 107.8 . .
C55A C56A H56A 109.5 . .
C55A C56A H56B 109.5 . .
H56A C56A H56B 109.5 . .
C55A C56A H56C 109.5 . .
H56A C56A H56C 109.5 . .
H56B C56A H56C 109.5 . .
C3B O1B Cu2 109.1(4) . .
C4B O2B Cu3 108.9(4) . .
C4B O2B Cu2 107.4(4) . .
Cu3 O2B Cu2 143.4(2) . .
C5B O3B Cu3 109.8(4) . .
C10B O4B Cu12 109.5(4) . .
C11B O5B Cu7 108.2(4) . 2_666
C11B O5B Cu12 107.5(4) . .
Cu7 O5B Cu12 143.3(2) 2_666 .
C12B O6B Cu7 109.3(4) . 2_666
C17B O7B Cu11 109.9(4) . .
C18B O8B Cu5 108.7(4) . 2_666
C18B O8B Cu11 107.7(4) . .
Cu5 O8B Cu11 141.8(2) 2_666 .
C19B O9B Cu5 110.1(4) . 2_666
C24B O10B Cu6 110.3(4) . 2_666
C25B O11B Cu10 108.9(4) . .
C25B O11B Cu6 107.8(4) . 2_666
Cu10 O11B Cu6 142.8(3) . 2_666
C26B O12B Cu10 110.3(4) . .
C2B C1B C6B 123.6(6) . .
C2B C1B H1B 118.2 . .
C6B C1B H1B 118.2 . .
C1B C2B C3B 117.5(6) . .
C1B C2B C28B 124.1(6) . .
C3B C2B C28B 118.3(6) . .
C4B C3B O1B 116.5(6) . .
C4B C3B C2B 120.3(6) . .
O1B C3B C2B 123.3(6) . .
C3B C4B O2B 119.5(6) . .
C3B C4B C5B 121.3(6) . .
O2B C4B C5B 119.2(6) . .
O3B C5B C4B 115.8(6) . .
O3B C5B C6B 123.4(6) . .
C4B C5B C6B 120.8(6) . .
C5B C6B C1B 116.5(6) . .
C5B C6B C7B 119.5(5) . .
C1B C6B C7B 123.9(6) . .
C6B C7B C9B 110.4(5) . .
C6B C7B C29B 114.6(5) . .
C9B C7B C29B 112.3(5) . .
C6B C7B H7B 106.3 . .
C9B C7B H7B 106.3 . .
C29B C7B H7B 106.3 . .
C13B C8B C9B 123.9(6) . .
C13B C8B H8B 118.1 . .
C9B C8B H8B 118.1 . .
C8B C9B C10B 116.9(6) . .
C8B C9B C7B 123.0(5) . .
C10B C9B C7B 120.1(5) . .
O4B C10B C11B 115.4(5) . .
O4B C10B C9B 123.6(5) . .
C11B C10B C9B 121.0(6) . .
O5B C11B C10B 120.3(6) . .
O5B C11B C12B 119.1(6) . .
C10B C11B C12B 120.5(6) . .
O6B C12B C11B 116.4(6) . .
O6B C12B C13B 123.3(6) . .
C11B C12B C13B 120.3(6) . .
C8B C13B C12B 117.4(6) . .
C8B C13B C14B 122.7(5) . .
C12B C13B C14B 119.9(5) . .
C13B C14B C16B 108.6(5) . .
C13B C14B C36B 114.4(5) . .
C16B C14B C36B 112.9(5) . .
C13B C14B H14B 106.9 . .
C16B C14B H14B 106.9 . .
C36B C14B H14B 106.9 . .
C20B C15B C16B 122.9(6) . .
C20B C15B H15B 118.5 . .
C16B C15B H15B 118.6 . .
C17B C16B C15B 117.4(6) . .
C17B C16B C14B 119.4(6) . .
C15B C16B C14B 123.0(6) . .
O7B C17B C18B 115.6(6) . .
O7B C17B C16B 123.9(6) . .
C18B C17B C16B 120.5(6) . .
O8B C18B C19B 119.5(6) . .
O8B C18B C17B 119.9(6) . .
C19B C18B C17B 120.6(6) . .
O9B C19B C18B 115.1(6) . .
O9B C19B C20B 124.0(6) . .
C18B C19B C20B 120.9(6) . .
C19B C20B C15B 117.6(6) . .
C19B C20B C21B 119.6(6) . .
C15B C20B C21B 122.6(6) . .
C23B C21B C20B 109.9(4) . .
C23B C21B C43B 113.6(5) . .
C20B C21B C43B 113.4(5) . .
C23B C21B H21B 106.5 . .
C20B C21B H21B 106.5 . .
C43B C21B H21B 106.5 . .
C23B C22B C27B 125.0(6) . .
C23B C22B H22B 117.5 . .
C27B C22B H22B 117.5 . .
C22B C23B C24B 116.5(6) . .
C22B C23B C21B 123.7(6) . .
C24B C23B C21B 119.6(5) . .
O10B C24B C25B 115.4(5) . .
O10B C24B C23B 124.0(6) . .
C25B C24B C23B 120.6(6) . .
O11B C25B C24B 120.0(6) . .
O11B C25B C26B 119.2(6) . .
C24B C25B C26B 120.7(6) . .
O12B C26B C27B 124.7(5) . .
O12B C26B C25B 115.0(6) . .
C27B C26B C25B 120.2(6) . .
C22B C27B C26B 116.8(6) . .
C22B C27B C28B 123.6(6) . .
C26B C27B C28B 119.5(5) . .
C2B C28B C27B 108.8(5) . .
C2B C28B C50B 114.2(5) . .
C27B C28B C50B 112.5(5) . .
C2B C28B H28B 107.0 . .
C27B C28B H28B 107.0 . .
C50B C28B H28B 107.0 . .
C30B C29B C7B 111.6(4) . .
C30B C29B H29C 109.3 . .
C7B C29B H29C 109.3 . .
C30B C29B H29D 109.3 . .
C7B C29B H29D 109.3 . .
H29C C29B H29D 108.0 . .
C29B C30B C31B 113.9(5) . .
C29B C30B H30C 108.8 . .
C31B C30B H30C 108.8 . .
C29B C30B H30D 108.8 . .
C31B C30B H30D 108.8 . .
H30C C30B H30D 107.7 . .
C30B C31B C32B 111.1(5) . .
C30B C31B H31C 109.4 . .
C32B C31B H31C 109.4 . .
C30B C31B H31D 109.4 . .
C32B C31B H31D 109.4 . .
H31C C31B H31D 108.0 . .
C33B C32B C31B 113.0(6) . .
C33B C32B H32C 109.0 . .
C31B C32B H32C 109.0 . .
C33B C32B H32D 109.0 . .
C31B C32B H32D 109.0 . .
H32C C32B H32D 107.8 . .
C32B C33B C34B 111.7(7) . .
C32B C33B H33C 109.3 . .
C34B C33B H33C 109.3 . .
C32B C33B H33D 109.3 . .
C34B C33B H33D 109.3 . .
H33C C33B H33D 107.9 . .
C33B C34B C35B 110.3(7) . .
C33B C34B H34C 109.6 . .
C35B C34B H34C 109.6 . .
C33B C34B H34D 109.6 . .
C35B C34B H34D 109.6 . .
H34C C34B H34D 108.1 . .
C34B C35B H35D 109.5 . .
C34B C35B H35E 109.5 . .
H35D C35B H35E 109.5 . .
C34B C35B H35F 109.5 . .
H35D C35B H35F 109.5 . .
H35E C35B H35F 109.5 . .
C37B C36B C14B 111.8(4) . .
C37B C36B H36C 109.3 . .
C14B C36B H36C 109.3 . .
C37B C36B H36D 109.3 . .
C14B C36B H36D 109.3 . .
H36C C36B H36D 107.9 . .
C38B C37B C36B 111.8(4) . .
C38B C37B H37C 109.3 . .
C36B C37B H37C 109.3 . .
C38B C37B H37D 109.3 . .
C36B C37B H37D 109.3 . .
H37C C37B H37D 107.9 . .
C37B C38B C39B 111.9(4) . .
C37B C38B H38C 109.2 . .
C39B C38B H38C 109.2 . .
C37B C38B H38D 109.2 . .
C39B C38B H38D 109.2 . .
H38C C38B H38D 107.9 . .
C38B C39B C40B 110.5(6) . .
C38B C39B H39C 109.5 . .
C40B C39B H39C 109.5 . .
C38B C39B H39D 109.5 . .
C40B C39B H39D 109.5 . .
H39C C39B H39D 108.1 . .
C39B C40B C41B 111.1(8) . .
C39B C40B H40C 109.4 . .
C41B C40B H40C 109.4 . .
C39B C40B H40D 109.4 . .
C41B C40B H40D 109.4 . .
H40C C40B H40D 108.0 . .
C42B C41B C40B 110.4(8) . .
C42B C41B H41C 109.6 . .
C40B C41B H41C 109.6 . .
C42B C41B H41D 109.6 . .
C40B C41B H41D 109.6 . .
H41C C41B H41D 108.1 . .
C41B C42B H42D 109.5 . .
C41B C42B H42E 109.5 . .
H42D C42B H42E 109.5 . .
C41B C42B H42F 109.5 . .
H42D C42B H42F 109.5 . .
H42E C42B H42F 109.5 . .
C44B C43B C21B 112.6(4) . .
C44B C43B H43C 109.1 . .
C21B C43B H43C 109.1 . .
C44B C43B H43D 109.1 . .
C21B C43B H43D 109.1 . .
H43C C43B H43D 107.8 . .
C45B C44B C43B 111.7(5) . .
C45B C44B H44C 109.3 . .
C43B C44B H44C 109.3 . .
C45B C44B H44D 109.3 . .
C43B C44B H44D 109.3 . .
H44C C44B H44D 107.9 . .
C46B C45B C44B 112.5(6) . .
C46B C45B H45C 109.1 . .
C44B C45B H45C 109.1 . .
C46B C45B H45D 109.1 . .
C44B C45B H45D 109.1 . .
H45C C45B H45D 107.8 . .
C45B C46B C47B 111.5(7) . .
C45B C46B H46C 109.3 . .
C47B C46B H46C 109.3 . .
C45B C46B H46D 109.3 . .
C47B C46B H46D 109.3 . .
H46C C46B H46D 108.0 . .
C48B C47B C46B 111.4(7) . .
C48B C47B H47C 109.3 . .
C46B C47B H47C 109.3 . .
C48B C47B H47D 109.3 . .
C46B C47B H47D 109.3 . .
H47C C47B H47D 108.0 . .
C49B C48B C47B 112.1(8) . .
C49B C48B H48A 109.2 . .
C47B C48B H48A 109.2 . .
C49B C48B H48B 109.2 . .
C47B C48B H48B 109.2 . .
H48A C48B H48B 107.9 . .
C48B C49B H49D 109.5 . .
C48B C49B H49E 109.5 . .
H49D C49B H49E 109.5 . .
C48B C49B H49F 109.5 . .
H49D C49B H49F 109.5 . .
H49E C49B H49F 109.5 . .
C28B C50B C51B 110.9(4) . .
C28B C50B H50C 109.5 . .
C51B C50B H50C 109.5 . .
C28B C50B H50D 109.5 . .
C51B C50B H50D 109.5 . .
H50C C50B H50D 108.1 . .
C52B C51B C50B 112.7(5) . .
C52B C51B H51C 109.1 . .
C50B C51B H51C 109.1 . .
C52B C51B H51D 109.1 . .
C50B C51B H51D 109.1 . .
H51C C51B H51D 107.8 . .
C51B C52B C53B 112.4(5) . .
C51B C52B H52C 109.1 . .
C53B C52B H52C 109.1 . .
C51B C52B H52D 109.1 . .
C53B C52B H52D 109.1 . .
H52C C52B H52D 107.8 . .
C52B C53B C54B 110.9(6) . .
C52B C53B H53C 109.5 . .
C54B C53B H53C 109.5 . .
C52B C53B H53D 109.5 . .
C54B C53B H53D 109.5 . .
H53C C53B H53D 108.1 . .
C55B C54B C53B 112.2(7) . .
C55B C54B H54C 109.2 . .
C53B C54B H54C 109.2 . .
C55B C54B H54D 109.2 . .
C53B C54B H54D 109.2 . .
H54C C54B H54D 107.9 . .
C54B C55B C56B 111.1(7) . .
C54B C55B H55C 109.4 . .
C56B C55B H55C 109.4 . .
C54B C55B H55D 109.4 . .
C56B C55B H55D 109.4 . .
H55C C55B H55D 108.0 . .
C55B C56B H56D 109.5 . .
C55B C56B H56E 109.5 . .
H56D C56B H56E 109.5 . .
C55B C56B H56F 109.5 . .
H56D C56B H56F 109.5 . .
H56E C56B H56F 109.5 . .
C3C O1C Cu3 109.7(4) . .
C4C O2C Cu1 107.9(4) . .
C4C O2C Cu3 108.9(4) . .
Cu1 O2C Cu3 143.1(2) . .
C5C O3C Cu1 110.2(4) . .
C10C O4C Cu4 110.5(4) . .
C11C O5C Cu4 108.4(4) . .
C11C O5C Cu5 107.6(4) . .
Cu4 O5C Cu5 143.8(2) . .
C12C O6C Cu5 110.1(4) . .
C17C O7C Cu6 110.1(3) . .
C18C O8C Cu9 108.8(4) . 2_666
C18C O8C Cu6 108.4(4) . .
Cu9 O8C Cu6 142.7(2) 2_666 .
C19C O9C Cu9 110.0(4) . 2_666
C24C O10C Cu8 109.5(4) . 2_666
C25C O11C Cu12 108.2(4) . .
C25C O11C Cu8 108.1(4) . 2_666
Cu12 O11C Cu8 141.7(2) . 2_666
C26C O12C Cu12 110.0(4) . .
C6C C1C C2C 123.5(6) . .
C6C C1C H1C 118.2 . .
C2C C1C H1C 118.2 . .
C1C C2C C3C 116.4(6) . .
C1C C2C C28C 122.8(6) . .
C3C C2C C28C 120.7(6) . .
C4C C3C O1C 115.5(5) . .
C4C C3C C2C 121.3(6) . .
O1C C3C C2C 123.2(6) . .
O2C C4C C5C 119.9(6) . .
O2C C4C C3C 119.5(6) . .
C5C C4C C3C 120.6(6) . .
O3C C5C C4C 115.4(5) . .
O3C C5C C6C 124.5(6) . .
C4C C5C C6C 120.1(6) . .
C1C C6C C5C 118.1(6) . .
C1C C6C C7C 122.6(5) . .
C5C C6C C7C 119.2(6) . .
C9C C7C C29C 115.7(5) . .
C9C C7C C6C 109.1(5) . .
C29C C7C C6C 112.3(5) . .
C9C C7C H7C 106.4 . .
C29C C7C H7C 106.4 . .
C6C C7C H7C 106.4 . .
C9C C8C C13C 122.8(6) . .
C9C C8C H8C 118.6 . .
C13C C8C H8C 118.6 . .
C10C C9C C8C 117.9(6) . .
C10C C9C C7C 119.9(6) . .
C8C C9C C7C 122.1(6) . .
O4C C10C C9C 124.5(6) . .
O4C C10C C11C 115.4(6) . .
C9C C10C C11C 120.1(6) . .
O5C C11C C12C 119.8(6) . .
O5C C11C C10C 119.3(6) . .
C12C C11C C10C 120.9(6) . .
O6C C12C C11C 115.2(6) . .
O6C C12C C13C 124.3(5) . .
C11C C12C C13C 120.5(6) . .
C12C C13C C8C 117.8(6) . .
C12C C13C C14C 119.5(5) . .
C8C C13C C14C 122.7(6) . .
C16C C14C C36C 114.6(5) . .
C16C C14C C13C 109.2(5) . .
C36C C14C C13C 112.1(5) . .
C16C C14C H14C 106.9 . .
C36C C14C H14C 106.9 . .
C13C C14C H14C 106.9 . .
C16C C15C C20C 123.0(6) . .
C16C C15C H15C 118.5 . .
C20C C15C H15C 118.5 . .
C15C C16C C17C 118.0(6) . .
C15C C16C C14C 122.3(6) . .
C17C C16C C14C 119.6(6) . .
C18C C17C O7C 115.8(5) . .
C18C C17C C16C 120.1(6) . .
O7C C17C C16C 124.1(6) . .
C17C C18C O8C 119.4(6) . .
C17C C18C C19C 121.5(6) . .
O8C C18C C19C 119.1(5) . .
C18C C19C O9C 115.6(5) . .
C18C C19C C20C 120.3(6) . .
O9C C19C C20C 124.1(6) . .
C19C C20C C15C 117.2(6) . .
C19C C20C C21C 120.2(5) . .
C15C C20C C21C 122.6(5) . .
C23C C21C C20C 109.0(5) . .
C23C C21C C43C 112.7(5) . .
C20C C21C C43C 114.4(5) . .
C23C C21C H21C 106.8 . .
C20C C21C H21C 106.8 . .
C43C C21C H21C 106.8 . .
C27C C22C C23C 123.5(6) . .
C27C C22C H22C 118.3 . .
C23C C22C H22C 118.3 . .
C24C C23C C22C 116.6(6) . .
C24C C23C C21C 120.3(5) . .
C22C C23C C21C 123.0(5) . .
O10C C24C C25C 115.6(5) . .
O10C C24C C23C 123.5(6) . .
C25C C24C C23C 120.9(6) . .
O11C C25C C26C 119.7(5) . .
O11C C25C C24C 119.4(5) . .
C26C C25C C24C 120.9(6) . .
C25C C26C O12C 115.3(5) . .
C25C C26C C27C 120.6(6) . .
O12C C26C C27C 124.1(5) . .
C26C C27C C22C 117.6(6) . .
C26C C27C C28C 119.8(5) . .
C22C C27C C28C 122.5(5) . .
C2C C28C C27C 109.1(5) . .
C2C C28C C50C 114.8(5) . .
C27C C28C C50C 112.9(5) . .
C2C C28C H28C 106.5 . .
C27C C28C H28C 106.5 . .
C50C C28C H28C 106.5 . .
C30C C29C C7C 114.9(5) . .
C30C C29C H29E 108.5 . .
C7C C29C H29E 108.5 . .
C30C C29C H29F 108.5 . .
C7C C29C H29F 108.5 . .
H29E C29C H29F 107.5 . .
C29C C30C C31C 117.7(7) . .
C29C C30C H30E 107.9 . .
C31C C30C H30E 107.9 . .
C29C C30C H30F 107.9 . .
C31C C30C H30F 107.9 . .
H30E C30C H30F 107.2 . .
C30C C31C C32C 109.4(7) . .
C30C C31C H31E 109.8 . .
C32C C31C H31E 109.8 . .
C30C C31C H31F 109.8 . .
C32C C31C H31F 109.8 . .
H31E C31C H31F 108.2 . .
C33C C32C C31C 111.2(7) . .
C33C C32C H32E 109.4 . .
C31C C32C H32E 109.4 . .
C33C C32C H32F 109.4 . .
C31C C32C H32F 109.4 . .
H32E C32C H32F 108.0 . .
C32C C33C C34C 110.2(7) . .
C32C C33C H33E 109.6 . .
C34C C33C H33E 109.6 . .
C32C C33C H33F 109.6 . .
C34C C33C H33F 109.6 . .
H33E C33C H33F 108.1 . .
C35C C34C C33C 112.1(8) . .
C35C C34C H34E 109.2 . .
C33C C34C H34E 109.2 . .
C35C C34C H34F 109.2 . .
C33C C34C H34F 109.2 . .
H34E C34C H34F 107.9 . .
C34C C35C H35G 109.5 . .
C34C C35C H35H 109.5 . .
H35G C35C H35H 109.5 . .
C34C C35C H35I 109.5 . .
H35G C35C H35I 109.5 . .
H35H C35C H35I 109.5 . .
C37C C36C C14C 112.1(5) . .
C37C C36C H36E 109.2 . .
C14C C36C H36E 109.2 . .
C37C C36C H36F 109.2 . .
C14C C36C H36F 109.2 . .
H36E C36C H36F 107.9 . .
C38C C37C C36C 114.4(6) . .
C38C C37C H37E 108.7 . .
C36C C37C H37E 108.7 . .
C38C C37C H37F 108.7 . .
C36C C37C H37F 108.7 . .
H37E C37C H37F 107.6 . .
C37C C38C C39C 113.6(6) . .
C37C C38C H38E 108.9 . .
C39C C38C H38E 108.9 . .
C37C C38C H38F 108.9 . .
C39C C38C H38F 108.9 . .
H38E C38C H38F 107.7 . .
C40C C39C C38C 113.7(7) . .
C40C C39C H39E 108.8 . .
C38C C39C H39E 108.8 . .
C40C C39C H39F 108.8 . .
C38C C39C H39F 108.8 . .
H39E C39C H39F 107.7 . .
C39C C40C C41C 113.0(7) . .
C39C C40C H40E 109.0 . .
C41C C40C H40E 109.0 . .
C39C C40C H40F 109.0 . .
C41C C40C H40F 109.0 . .
H40E C40C H40F 107.8 . .
C42C C41C C40C 113.1(8) . .
C42C C41C H41E 109.0 . .
C40C C41C H41E 109.0 . .
C42C C41C H41F 109.0 . .
C40C C41C H41F 109.0 . .
H41E C41C H41F 107.8 . .
C41C C42C H42G 109.5 . .
C41C C42C H42H 109.5 . .
H42G C42C H42H 109.5 . .
C41C C42C H42I 109.5 . .
H42G C42C H42I 109.5 . .
H42H C42C H42I 109.5 . .
C44C C43C C21C 112.3(4) . .
C44C C43C H43E 109.1 . .
C21C C43C H43E 109.1 . .
C44C C43C H43F 109.1 . .
C21C C43C H43F 109.1 . .
H43E C43C H43F 107.9 . .
C43C C44C C45C 112.5(5) . .
C43C C44C H44E 109.1 . .
C45C C44C H44E 109.1 . .
C43C C44C H44F 109.1 . .
C45C C44C H44F 109.1 . .
H44E C44C H44F 107.8 . .
C46C C45C C44C 112.9(5) . .
C46C C45C H45E 109.0 . .
C44C C45C H45E 109.0 . .
C46C C45C H45F 109.0 . .
C44C C45C H45F 109.0 . .
H45E C45C H45F 107.8 . .
C47C C46C C45C 110.9(6) . .
C47C C46C H46E 109.5 . .
C45C C46C H46E 109.5 . .
C47C C46C H46F 109.5 . .
C45C C46C H46F 109.5 . .
H46E C46C H46F 108.0 . .
C46C C47C C48C 111.8(6) . .
C46C C47C H47E 109.3 . .
C48C C47C H47E 109.3 . .
C46C C47C H47F 109.3 . .
C48C C47C H47F 109.3 . .
H47E C47C H47F 107.9 . .
C47C C48C C49C 110.4(7) . .
C47C C48C H48C 109.6 . .
C49C C48C H48C 109.6 . .
C47C C48C H48D 109.6 . .
C49C C48C H48D 109.6 . .
H48C C48C H48D 108.1 . .
C48C C49C H49G 109.5 . .
C48C C49C H49H 109.5 . .
H49G C49C H49H 109.5 . .
C48C C49C H49I 109.5 . .
H49G C49C H49I 109.5 . .
H49H C49C H49I 109.5 . .
C51C C50C C28C 112.4(4) . .
C51C C50C H50E 109.1 . .
C28C C50C H50E 109.1 . .
C51C C50C H50F 109.1 . .
C28C C50C H50F 109.1 . .
H50E C50C H50F 107.8 . .
C50C C51C C52C 113.9(6) . .
C50C C51C H51E 108.8 . .
C52C C51C H51E 108.8 . .
C50C C51C H51F 108.8 . .
C52C C51C H51F 108.8 . .
H51E C51C H51F 107.7 . .
C51C C52C C53C 110.1(7) . .
C51C C52C H52E 109.6 . .
C53C C52C H52E 109.6 . .
C51C C52C H52F 109.6 . .
C53C C52C H52F 109.6 . .
H52E C52C H52F 108.1 . .
C54C C53C C52C 110.6(7) . .
C54C C53C H53E 109.5 . .
C52C C53C H53E 109.5 . .
C54C C53C H53F 109.5 . .
C52C C53C H53F 109.5 . .
H53E C53C H53F 108.1 . .
C55C C54C C53C 111.1(7) . .
C55C C54C H54E 109.4 . .
C53C C54C H54E 109.4 . .
C55C C54C H54F 109.4 . .
C53C C54C H54F 109.4 . .
H54E C54C H54F 108.0 . .
C56C C55C C54C 110.8(8) . .
C56C C55C H55E 109.5 . .
C54C C55C H55E 109.5 . .
C56C C55C H55F 109.5 . .
C54C C55C H55F 109.5 . .
H55E C55C H55F 108.1 . .
C55C C56C H56G 109.5 . .
C55C C56C H56H 109.5 . .
H56G C56C H56H 109.5 . .
C55C C56C H56I 109.5 . .
H56G C56C H56I 109.5 . .
H56H C56C H56I 109.5 . .
C35D C34D H34G 109.2 . .
C35D C34D H34H 109.2 . .
H34G C34D H34H 107.9 . .
C34D C35D H35J 109.5 . .
C34D C35D H35K 109.5 . .
H35J C35D H35K 109.5 . .
C34D C35D H35L 109.5 . .
H35J C35D H35L 109.5 . .
H35K C35D H35L 109.5 . .
C41E C40E H40G 109.3 . .
C41E C40E H40H 109.3 . .
H40G C40E H40H 107.9 . .
C42E C41E C40E 111.4(7) . .
C42E C41E H41G 109.3 . .
C40E C41E H41G 109.3 . .
C42E C41E H41H 109.3 . .
C40E C41E H41H 109.3 . .
H41G C41E H41H 108.0 . .
C41E C42E H42J 109.5 . .
C41E C42E H42K 109.5 . .
H42J C42E H42K 109.5 . .
C41E C42E H42L 109.5 . .
H42J C42E H42L 109.5 . .
H42K C42E H42L 109.5 . .
C26S O2S Cu6 124(2) . .
C5S O5S Cu10 120.2(15) . .
C4S O6S Cu3 139.2(13) . .
C6 O7S Cu9 131.4(19) . .
C21S O13S Cu2 146.3(8) . .
O20S O18S O19S 132(3) 1_546 1_546
C8S C7S H7S1 109.5 . .
C8S C7S H7S2 109.5 . .
H7S1 C7S H7S2 109.5 . .
C8S C7S H7S3 109.5 . .
H7S1 C7S H7S3 109.5 . .
H7S2 C7S H7S3 109.5 . .
C9S C8S O9S 116.2(15) . .
C9S C8S C7S 114.0(13) . .
O9S C8S C7S 129.6(16) . .
C8S C9S H9S1 109.5 . .
C8S C9S H9S2 109.5 . .
H9S1 C9S H9S2 109.5 . .
C8S C9S H9S3 109.5 . .
H9S1 C9S H9S3 109.5 . .
H9S2 C9S H9S3 109.5 . .
C11S C10S H10A 109.5 . .
C11S C10S H10B 109.5 . .
H10A C10S H10B 109.5 . .
C11S C10S H10C 109.5 . .
H10A C10S H10C 109.5 . .
H10B C10S H10C 109.5 . .
O15S C11S C10S 122.1(14) . .
O15S C11S C12S 120.9(14) . .
C10S C11S C12S 116.7(15) . .
C11S C12S H12A 109.5 . .
C11S C12S H12B 109.5 . .
H12A C12S H12B 109.5 . .
C11S C12S H12C 109.5 . .
H12A C12S H12C 109.5 . .
H12B C12S H12C 109.5 . .
C15S C14S H14D 109.5 . .
C15S C14S H14E 109.5 . .
H14D C14S H14E 109.5 . .
C15S C14S H14F 109.5 . .
H14D C14S H14F 109.5 . .
H14E C14S H14F 109.5 . .
C16S C15S O12S 123(2) . .
C16S C15S C14S 122(2) . .
O12S C15S C14S 115(2) . .
C15S C16S H16A 109.5 . .
C15S C16S H16B 109.5 . .
H16A C16S H16B 109.5 . .
C15S C16S H16C 109.5 . .
H16A C16S H16C 109.5 . .
H16B C16S H16C 109.5 . .
C18S C17S H17A 109.5 . .
C18S C17S H17B 109.5 . .
H17A C17S H17B 109.5 . .
C18S C17S H17C 109.5 . .
H17A C17S H17C 109.5 . .
H17B C17S H17C 109.5 . .
O17S C18S C17S 122.3(11) . .
O17S C18S C19S 120.2(11) . .
C17S C18S C19S 117.4(11) . .
C18S C19S H19A 109.5 . .
C18S C19S H19B 109.5 . .
H19A C19S H19B 109.5 . .
C18S C19S H19C 109.5 . .
H19A C19S H19C 109.5 . .
H19B C19S H19C 109.5 . .
C21S C20S H20A 109.5 . .
C21S C20S H20B 109.5 . .
H20A C20S H20B 109.5 . .
C21S C20S H20C 109.5 . .
H20A C20S H20C 109.5 . .
H20B C20S H20C 109.5 . .
O13S C21S C22S 128.8(11) . .
O13S C21S C20S 118.3(11) . .
C22S C21S C20S 112.9(11) . .
C21S C22S H22D 109.5 . .
C21S C22S H22E 109.5 . .
H22D C22S H22E 109.5 . .
C21S C22S H22F 109.5 . .
H22D C22S H22F 109.5 . .
H22E C22S H22F 109.5 . .
C24S C23S H23A 109.5 . .
C24S C23S H23B 109.5 . .
H23A C23S H23B 109.5 . .
C24S C23S H23C 109.5 . .
H23A C23S H23C 109.5 . .
H23B C23S H23C 109.5 . .
O10S C24S C25S 125(3) . .
O10S C24S C23S 113(3) . .
C25S C24S C23S 118(3) . .
C24S C25S H25A 109.5 . .
C24S C25S H25B 109.5 . .
H25A C25S H25B 109.5 . .
C24S C25S H25C 109.5 . .
H25A C25S H25C 109.5 . .
H25B C25S H25C 109.5 . .
C28S C27S H27A 109.5 . .
C28S C27S H27B 109.5 . .
H27A C27S H27B 109.5 . .
C28S C27S H27C 109.5 . .
H27A C27S H27C 109.5 . .
H27B C27S H27C 109.5 . .
O11S C28S C29S 123.3(15) . .
O11S C28S C27S 128.5(15) . .
C29S C28S C27S 108.1(13) . .
C28S C29S H29G 109.5 . .
C28S C29S H29H 109.5 . .
H29G C29S H29H 109.5 . .
C28S C29S H29I 109.5 . .
H29G C29S H29I 109.5 . .
H29H C29S H29I 109.5 . .

loop_
_geom_bond_atom_site_label_1
_geom_bond_atom_site_label_2
_geom_bond_distance
_geom_bond_site_symmetry_2
Cu1 O2C 1.935(5) .
Cu1 O3C 1.936(4) .
Cu1 O1A 1.936(4) .
Cu1 O2A 1.941(4) .
Cu2 O2A 1.930(4) .
Cu2 O1B 1.939(4) .
Cu2 O2B 1.948(5) .
Cu2 O3A 1.957(4) .
Cu2 O13S 2.395(6) .
Cu3 O2B 1.935(4) .
Cu3 O2C 1.936(5) .
Cu3 O1C 1.950(4) .
Cu3 O3B 1.952(5) .
Cu3 O6S 2.355(9) .
Cu4 O11A 1.926(5) .
Cu4 O4C 1.932(4) .
Cu4 O5C 1.935(4) .
Cu4 O12A 1.940(4) .
Cu5 O8B 1.919(4) 2_666
Cu5 O6C 1.921(4) .
Cu5 O5C 1.939(4) .
Cu5 O9B 1.940(4) 2_666
Cu6 O10B 1.935(4) 2_666
Cu6 O8C 1.938(5) .
Cu6 O11B 1.943(4) 2_666
Cu6 O7C 1.946(4) .
Cu6 O2S 2.398(10) .
Cu7 O8A 1.932(4) .
Cu7 O6B 1.936(4) 2_666
Cu7 O5B 1.940(4) 2_666
Cu7 O9A 1.947(4) .
Cu8 O8A 1.944(4) .
Cu8 O11C 1.947(4) 2_666
Cu8 O10C 1.948(4) 2_666
Cu8 O7A 1.954(4) .
Cu8 O16S 2.290(7) .
Cu9 O8C 1.932(4) 2_666
Cu9 O6A 1.934(4) .
Cu9 O5A 1.944(4) .
Cu9 O9C 1.944(4) 2_666
Cu9 O7S 2.426(11) .
Cu10 O11B 1.929(4) .
Cu10 O4A 1.930(4) .
Cu10 O5A 1.943(4) .
Cu10 O12B 1.949(4) .
Cu10 O5S 2.388(8) .
Cu11 O11A 1.943(5) 2_666
Cu11 O7B 1.946(4) .
Cu11 O10A 1.948(4) 2_666
Cu11 O8B 1.957(4) .
Cu11 O14S 2.318(7) .
Cu12 O11C 1.936(4) .
Cu12 O12C 1.938(4) .
Cu12 O5B 1.941(4) .
Cu12 O4B 1.943(4) .
C6 O7S 1.19(3) .
O1A C3A 1.378(8) .
O2A C4A 1.369(8) .
O3A C5A 1.387(8) .
O4A C10A 1.379(8) .
O5A C11A 1.370(7) .
O6A C12A 1.371(7) .
O7A C17A 1.381(8) .
O8A C18A 1.375(7) .
O9A C19A 1.371(8) .
O10A C24A 1.374(8) .
O10A Cu11 1.948(4) 2_666
O11A C25A 1.377(7) .
O11A Cu11 1.943(5) 2_666
O12A C26A 1.380(8) .
C1A C2A 1.390(9) .
C1A C6A 1.397(9) .
C1A H1A 0.9500 .
C2A C3A 1.393(9) .
C2A C28A 1.528(9) .
C3A C4A 1.389(9) .
C4A C5A 1.390(9) .
C5A C6A 1.386(9) .
C6A C7A 1.538(8) .
C7A C9A 1.522(8) .
C7A C29A 1.533(4) .
C7A H7A 1.0000 .
C8A C9A 1.381(9) .
C8A C13A 1.405(9) .
C8A H8A 0.9500 .
C9A C10A 1.400(9) .
C10A C11A 1.380(9) .
C11A C12A 1.386(9) .
C12A C13A 1.391(9) .
C13A C14A 1.522(9) .
C14A C16A 1.526(9) .
C14A C36A 1.540(4) .
C14A H14A 1.0000 .
C15A C16A 1.388(9) .
C15A C20A 1.393(9) .
C15A H15A 0.9500 .
C16A C17A 1.394(9) .
C17A C18A 1.387(9) .
C18A C19A 1.367(9) .
C19A C20A 1.410(9) .
C20A C21A 1.527(9) .
C21A C23A 1.529(9) .
C21A C43A 1.537(8) .
C21A H21A 1.0000 .
C22A C27A 1.384(9) .
C22A C23A 1.404(9) .
C22A H22A 0.9500 .
C23A C24A 1.383(9) .
C24A C25A 1.394(9) .
C25A C26A 1.375(9) .
C26A C27A 1.385(9) .
C27A C28A 1.523(9) .
C28A C50A 1.520(8) .
C28A H28A 1.0000 .
C29A C30A 1.533(4) .
C29A H29A 0.9900 .
C29A H29B 0.9900 .
C30A C31A 1.530(5) .
C30A H30A 0.9900 .
C30A H30B 0.9900 .
C31A C32A 1.542(5) .
C31A H31A 0.9900 .
C31A H31B 0.9900 .
C32A C33A 1.537(4) .
C32A H32A 0.9900 .
C32A H32B 0.9900 .
C33A C34A 1.535(5) .
C33A H33A 0.9900 .
C33A H33B 0.9900 .
C34A C35A 1.545(5) .
C34A H34A 0.9900 .
C34A H34B 0.9900 .
C35A H35A 0.9800 .
C35A H35B 0.9800 .
C35A H35C 0.9800 .
C36A C37A 1.532(4) .
C36A H36A 0.9900 .
C36A H36B 0.9900 .
C37A C38A 1.533(5) .
C37A H37A 0.9900 .
C37A H37B 0.9900 .
C38A C39A 1.539(5) .
C38A H38A 0.9900 .
C38A H38B 0.9900 .
C39A C40A 1.537(5) .
C39A H39A 0.9900 .
C39A H39B 0.9900 .
C40A C41A 1.545(5) .
C40A H40A 0.9900 .
C40A H40B 0.9900 .
C41A C42A 1.539(5) .
C41A H41A 0.9900 .
C41A H41B 0.9900 .
C42A H42A 0.9800 .
C42A H42B 0.9800 .
C42A H42C 0.9800 .
C43A C44A 1.522(9) .
C43A H43A 0.9900 .
C43A H43B 0.9900 .
C44A C45A 1.515(9) .
C44A H44A 0.9900 .
C44A H44B 0.9900 .
C45A C46A 1.517(9) .
C45A H45A 0.9900 .
C45A H45B 0.9900 .
C46A C47A 1.514(9) .
C46A H46A 0.9900 .
C46A H46B 0.9900 .
C47A C48A 1.520(10) .
C47A H47A 0.9900 .
C47A H47B 0.9900 .
C48A C49A 1.531(10) .
C48A H48X 0.9900 .
C48A H48Y 0.9900 .
C49A H49A 0.9800 .
C49A H49B 0.9800 .
C49A H49C 0.9800 .
C50A C51A 1.517(9) .
C50A H50A 0.9900 .
C50A H50B 0.9900 .
C51A C52A 1.513(9) .
C51A H51A 0.9900 .
C51A H51B 0.9900 .
C52A C53A 1.513(10) .
C52A H52A 0.9900 .
C52A H52B 0.9900 .
C53A C54A 1.526(9) .
C53A H53A 0.9900 .
C53A H53B 0.9900 .
C54A C55A 1.513(10) .
C54A H54A 0.9900 .
C54A H54B 0.9900 .
C55A C56A 1.528(10) .
C55A H55A 0.9900 .
C55A H55B 0.9900 .
C56A H56A 0.9800 .
C56A H56B 0.9800 .
C56A H56C 0.9800 .
O1B C3B 1.377(8) .
O2B C4B 1.375(8) .
O3B C5B 1.385(8) .
O4B C10B 1.373(8) .
O5B C11B 1.363(8) .
O5B Cu7 1.940(4) 2_666
O6B C12B 1.376(8) .
O6B Cu7 1.936(4) 2_666
O7B C17B 1.379(8) .
O8B C18B 1.370(8) .
O8B Cu5 1.919(4) 2_666
O9B C19B 1.377(8) .
O9B Cu5 1.940(4) 2_666
O10B C24B 1.377(7) .
O10B Cu6 1.935(4) 2_666
O11B C25B 1.371(8) .
O11B Cu6 1.943(4) 2_666
O12B C26B 1.378(8) .
C1B C2B 1.376(9) .
C1B C6B 1.417(9) .
C1B H1B 0.9500 .
C2B C3B 1.412(9) .
C2B C28B 1.522(8) .
C3B C4B 1.370(9) .
C4B C5B 1.388(10) .
C5B C6B 1.392(9) .
C6B C7B 1.511(9) .
C7B C9B 1.521(8) .
C7B C29B 1.539(4) .
C7B H7B 1.0000 .
C8B C13B 1.389(9) .
C8B C9B 1.392(9) .
C8B H8B 0.9500 .
C9B C10B 1.397(9) .
C10B C11B 1.386(9) .
C11B C12B 1.387(10) .
C12B C13B 1.399(9) .
C13B C14B 1.522(9) .
C14B C16B 1.524(9) .
C14B C36B 1.539(4) .
C14B H14B 1.0000 .
C15B C20B 1.395(10) .
C15B C16B 1.399(9) .
C15B H15B 0.9500 .
C16B C17B 1.394(10) .
C17B C18B 1.388(10) .
C18B C19B 1.378(9) .
C19B C20B 1.390(10) .
C20B C21B 1.529(8) .
C21B C23B 1.519(9) .
C21B C43B 1.538(4) .
C21B H21B 1.0000 .
C22B C23B 1.385(9) .
C22B C27B 1.385(9) .
C22B H22B 0.9500 .
C23B C24B 1.405(9) .
C24B C25B 1.378(9) .
C25B C26B 1.403(9) .
C26B C27B 1.395(9) .
C27B C28B 1.530(9) .
C28B C50B 1.535(4) .
C28B H28B 1.0000 .
C29B C30B 1.530(4) .
C29B H29C 0.9900 .
C29B H29D 0.9900 .
C30B C31B 1.532(5) .
C30B H30C 0.9900 .
C30B H30D 0.9900 .
C31B C32B 1.537(5) .
C31B H31C 0.9900 .
C31B H31D 0.9900 .
C32B C33B 1.534(5) .
C32B H32C 0.9900 .
C32B H32D 0.9900 .
C33B C34B 1.537(5) .
C33B H33C 0.9900 .
C33B H33D 0.9900 .
C34B C35B 1.545(5) .
C34B H34C 0.9900 .
C34B H34D 0.9900 .
C35B H35D 0.9800 .
C35B H35E 0.9800 .
C35B H35F 0.9800 .
C36B C37B 1.535(4) .
C36B H36C 0.9900 .
C36B H36D 0.9900 .
C37B C38B 1.533(4) .
C37B H37C 0.9900 .
C37B H37D 0.9900 .
C38B C39B 1.538(3) .
C38B H38C 0.9900 .
C38B H38D 0.9900 .
C39B C40B 1.539(5) .
C39B H39C 0.9900 .
C39B H39D 0.9900 .
C40B C41B 1.541(5) .
C40B H40C 0.9900 .
C40B H40D 0.9900 .
C41B C42B 1.540(5) .
C41B H41C 0.9900 .
C41B H41D 0.9900 .
C42B H42D 0.9800 .
C42B H42E 0.9800 .
C42B H42F 0.9800 .
C43B C44B 1.535(4) .
C43B H43C 0.9900 .
C43B H43D 0.9900 .
C44B C45B 1.535(5) .
C44B H44C 0.9900 .
C44B H44D 0.9900 .
C45B C46B 1.532(5) .
C45B H45C 0.9900 .
C45B H45D 0.9900 .
C46B C47B 1.542(5) .
C46B H46C 0.9900 .
C46B H46D 0.9900 .
C47B C48B 1.537(5) .
C47B H47C 0.9900 .
C47B H47D 0.9900 .
C48B C49B 1.535(5) .
C48B H48A 0.9900 .
C48B H48B 0.9900 .
C49B H49D 0.9800 .
C49B H49E 0.9800 .
C49B H49F 0.9800 .
C50B C51B 1.540(4) .
C50B H50C 0.9900 .
C50B H50D 0.9900 .
C51B C52B 1.530(5) .
C51B H51C 0.9900 .
C51B H51D 0.9900 .
C52B C53B 1.538(5) .
C52B H52C 0.9900 .
C52B H52D 0.9900 .
C53B C54B 1.541(5) .
C53B H53C 0.9900 .
C53B H53D 0.9900 .
C54B C55B 1.536(5) .
C54B H54C 0.9900 .
C54B H54D 0.9900 .
C55B C56B 1.540(5) .
C55B H55C 0.9900 .
C55B H55D 0.9900 .
C56B H56D 0.9800 .
C56B H56E 0.9800 .
C56B H56F 0.9800 .
O1C C3C 1.392(8) .
O2C C4C 1.369(8) .
O3C C5C 1.369(8) .
O4C C10C 1.367(8) .
O5C C11C 1.368(8) .
O6C C12C 1.379(8) .
O7C C17C 1.381(8) .
O8C C18C 1.382(7) .
O8C Cu9 1.932(4) 2_666
O9C C19C 1.386(7) .
O9C Cu9 1.944(4) 2_666
O10C C24C 1.384(7) .
O10C Cu8 1.948(4) 2_666
O11C C25C 1.371(8) .
O11C Cu8 1.947(4) 2_666
O12C C26C 1.383(8) .
C1C C6C 1.386(9) .
C1C C2C 1.393(9) .
C1C H1C 0.9500 .
C2C C3C 1.406(9) .
C2C C28C 1.505(9) .
C3C C4C 1.384(10) .
C4C C5C 1.379(10) .
C5C C6C 1.400(9) .
C6C C7C 1.540(9) .
C7C C9C 1.510(9) .
C7C C29C 1.533(4) .
C7C H7C 1.0000 .
C8C C9C 1.393(9) .
C8C C13C 1.401(9) .
C8C H8C 0.9500 .
C9C C10C 1.391(9) .
C10C C11C 1.392(9) .
C11C C12C 1.386(9) .
C12C C13C 1.387(9) .
C13C C14C 1.538(8) .
C14C C16C 1.515(8) .
C14C C36C 1.530(8) .
C14C H14C 1.0000 .
C15C C16C 1.389(9) .
C15C C20C 1.404(9) .
C15C H15C 0.9500 .
C16C C17C 1.395(9) .
C17C C18C 1.377(9) .
C18C C19C 1.383(9) .
C19C C20C 1.399(9) .
C20C C21C 1.522(9) .
C21C C23C 1.515(9) .
C21C C43C 1.539(4) .
C21C H21C 1.0000 .
C22C C27C 1.394(9) .
C22C C23C 1.403(9) .
C22C H22C 0.9500 .
C23C C24C 1.398(9) .
C24C C25C 1.388(9) .
C25C C26C 1.379(9) .
C26C C27C 1.390(9) .
C27C C28C 1.532(8) .
C28C C50C 1.540(4) .
C28C H28C 1.0000 .
C29C C30C 1.518(5) .
C29C H29E 0.9900 .
C29C H29F 0.9900 .
C30C C31C 1.524(5) .
C30C H30E 0.9900 .
C30C H30F 0.9900 .
C31C C32C 1.552(5) .
C31C H31E 0.9900 .
C31C H31F 0.9900 .
C32C C33C 1.538(5) .
C32C H32E 0.9900 .
C32C H32F 0.9900 .
C33C C34C 1.541(5) .
C33C H33E 0.9900 .
C33C H33F 0.9900 .
C34C C35C 1.537(5) .
C34C H34E 0.9900 .
C34C H34F 0.9900 .
C35C H35G 0.9800 .
C35C H35H 0.9800 .
C35C H35I 0.9800 .
C36C C37C 1.522(8) .
C36C H36E 0.9900 .
C36C H36F 0.9900 .
C37C C38C 1.501(8) .
C37C H37E 0.9900 .
C37C H37F 0.9900 .
C38C C39C 1.518(9) .
C38C H38E 0.9900 .
C38C H38F 0.9900 .
C39C C40C 1.518(9) .
C39C H39E 0.9900 .
C39C H39F 0.9900 .
C40C C41C 1.520(11) .
C40C H40E 0.9900 .
C40C H40F 0.9900 .
C41C C42C 1.516(11) .
C41C H41E 0.9900 .
C41C H41F 0.9900 .
C42C H42G 0.9800 .
C42C H42H 0.9800 .
C42C H42I 0.9800 .
C43C C44C 1.534(5) .
C43C H43E 0.9900 .
C43C H43F 0.9900 .
C44C C45C 1.535(5) .
C44C H44E 0.9900 .
C44C H44F 0.9900 .
C45C C46C 1.535(5) .
C45C H45E 0.9900 .
C45C H45F 0.9900 .
C46C C47C 1.534(5) .
C46C H46E 0.9900 .
C46C H46F 0.9900 .
C47C C48C 1.538(5) .
C47C H47E 0.9900 .
C47C H47F 0.9900 .
C48C C49C 1.543(5) .
C48C H48C 0.9900 .
C48C H48D 0.9900 .
C49C H49G 0.9800 .
C49C H49H 0.9800 .
C49C H49I 0.9800 .
C50C C51C 1.532(5) .
C50C H50E 0.9900 .
C50C H50F 0.9900 .
C51C C52C 1.532(5) .
C51C H51E 0.9900 .
C51C H51F 0.9900 .
C52C C53C 1.549(5) .
C52C H52E 0.9900 .
C52C H52F 0.9900 .
C53C C54C 1.544(5) .
C53C H53E 0.9900 .
C53C H53F 0.9900 .
C54C C55C 1.542(5) .
C54C H54E 0.9900 .
C54C H54F 0.9900 .
C55C C56C 1.541(5) .
C55C H55E 0.9900 .
C55C H55F 0.9900 .
C56C H56G 0.9800 .
C56C H56H 0.9800 .
C56C H56I 0.9800 .
C34D C35D 1.539(5) .
C34D H34G 0.9900 .
C34D H34H 0.9900 .
C35D H35J 0.9800 .
C35D H35K 0.9800 .
C35D H35L 0.9800 .
C40E C41E 1.540(5) .
C40E H40G 0.9900 .
C40E H40H 0.9900 .
C41E C42E 1.540(5) .
C41E H41G 0.9900 .
C41E H41H 0.9900 .
C42E H42J 0.9800 .
C42E H42K 0.9800 .
C42E H42L 0.9800 .
O1S C1S 1.52(4) .
O2S C26S 1.31(3) .
O5S C5S 1.31(3) .
O6S C4S 1.35(2) .
O8S C13S 1.39(2) .
O9S C8S 1.316(16) .
O10S C24S 1.176(19) .
O11S C28S 1.076(19) .
O12S C15S 1.34(3) .
O13S C21S 1.178(12) .
O15S C11S 1.279(17) .
O17S C18S 1.212(13) .
O18S O20S 1.15(3) 1_546
O18S O19S 1.42(5) 1_546
O19S O18S 1.42(5) 1_564
O20S O18S 1.15(3) 1_564
O21S C6S 1.57(2) .
C7S C8S 1.464(15) .
C7S H7S1 0.9800 .
C7S H7S2 0.9800 .
C7S H7S3 0.9800 .
C8S C9S 1.308(12) .
C9S H9S1 0.9800 .
C9S H9S2 0.9800 .
C9S H9S3 0.9800 .
C10S C11S 1.374(19) .
C10S H10A 0.9800 .
C10S H10B 0.9800 .
C10S H10C 0.9800 .
C11S C12S 1.52(2) .
C12S H12A 0.9800 .
C12S H12B 0.9800 .
C12S H12C 0.9800 .
C14S C15S 1.55(3) .
C14S H14D 0.9800 .
C14S H14E 0.9800 .
C14S H14F 0.9800 .
C15S C16S 1.20(3) .
C16S H16A 0.9800 .
C16S H16B 0.9800 .
C16S H16C 0.9800 .
C17S C18S 1.464(17) .
C17S H17A 0.9800 .
C17S H17B 0.9800 .
C17S H17C 0.9800 .
C18S C19S 1.486(17) .
C19S H19A 0.9800 .
C19S H19B 0.9800 .
C19S H19C 0.9800 .
C20S C21S 1.480(18) .
C20S H20A 0.9800 .
C20S H20B 0.9800 .
C20S H20C 0.9800 .
C21S C22S 1.469(16) .
C22S H22D 0.9800 .
C22S H22E 0.9800 .
C22S H22F 0.9800 .
C23S C24S 1.485(18) .
C23S H23A 0.9800 .
C23S H23B 0.9800 .
C23S H23C 0.9800 .
C24S C25S 1.465(19) .
C25S H25A 0.9800 .
C25S H25B 0.9800 .
C25S H25C 0.9800 .
C27S C28S 1.496(16) .
C27S H27A 0.9800 .
C27S H27B 0.9800 .
C27S H27C 0.9800 .
C28S C29S 1.431(15) .
C29S H29G 0.9800 .
C29S H29H 0.9800 .
C29S H29I 0.9800 .

loop_
_geom_torsion_atom_site_label_1
_geom_torsion_atom_site_label_2
_geom_torsion_atom_site_label_3
_geom_torsion_atom_site_label_4
_geom_torsion
_geom_torsion_site_symmetry_1
C6A C1A C2A C3A -0.8(9) .
C6A C1A C2A C28A -177.6(6) .
Cu1 O1A C3A C4A 1.2(7) .
Cu1 O1A C3A C2A -178.5(5) .
C1A C2A C3A O1A -178.6(6) .
C28A C2A C3A O1A -1.7(9) .
C1A C2A C3A C4A 1.7(9) .
C28A C2A C3A C4A 178.7(6) .
Cu2 O2A C4A C3A -176.5(5) .
Cu1 O2A C4A C3A -2.2(7) .
Cu2 O2A C4A C5A 5.8(7) .
Cu1 O2A C4A C5A -179.9(5) .
O1A C3A C4A O2A 0.7(9) .
C2A C3A C4A O2A -179.6(5) .
O1A C3A C4A C5A 178.4(6) .
C2A C3A C4A C5A -1.9(10) .
Cu2 O3A C5A C6A 175.7(5) .
Cu2 O3A C5A C4A -5.0(7) .
O2A C4A C5A C6A 178.8(5) .
C3A C4A C5A C6A 1.1(10) .
O2A C4A C5A O3A -0.5(9) .
C3A C4A C5A O3A -178.2(6) .
O3A C5A C6A C1A 179.1(6) .
C4A C5A C6A C1A -0.2(9) .
O3A C5A C6A C7A 4.4(9) .
C4A C5A C6A C7A -174.9(6) .
C2A C1A C6A C5A 0.0(9) .
C2A C1A C6A C7A 174.5(6) .
C5A C6A C7A C9A 86.1(7) .
C1A C6A C7A C9A -88.3(7) .
C5A C6A C7A C29A -146.6(6) .
C1A C6A C7A C29A 39.1(8) .
C13A C8A C9A C10A -1.5(9) .
C13A C8A C9A C7A 179.9(5) .
C29A C7A C9A C8A -31.7(8) .
C6A C7A C9A C8A 94.7(6) .
C29A C7A C9A C10A 149.8(5) .
C6A C7A C9A C10A -83.9(7) .
Cu10 O4A C10A C11A 1.2(6) .
Cu10 O4A C10A C9A -176.2(5) .
C8A C9A C10A O4A 178.5(5) .
C7A C9A C10A O4A -2.9(9) .
C8A C9A C10A C11A 1.2(9) .
C7A C9A C10A C11A 179.8(5) .
Cu10 O5A C11A C10A -1.6(7) .
Cu9 O5A C11A C10A -177.7(5) .
Cu10 O5A C11A C12A 177.4(5) .
Cu9 O5A C11A C12A 1.3(7) .
O4A C10A C11A O5A 0.3(8) .
C9A C10A C11A O5A 177.8(5) .
O4A C10A C11A C12A -178.7(5) .
C9A C10A C11A C12A -1.2(9) .
Cu9 O6A C12A C11A -2.8(6) .
Cu9 O6A C12A C13A 175.8(5) .
O5A C11A C12A O6A 1.1(8) .
C10A C11A C12A O6A 180.0(5) .
O5A C11A C12A C13A -177.6(5) .
C10A C11A C12A C13A 1.3(9) .
O6A C12A C13A C8A 179.9(5) .
C11A C12A C13A C8A -1.5(9) .
O6A C12A C13A C14A 2.5(9) .
C11A C12A C13A C14A -179.0(5) .
C9A C8A C13A C12A 1.7(9) .
C9A C8A C13A C14A 179.0(5) .
C12A C13A C14A C16A 84.9(6) .
C8A C13A C14A C16A -92.4(6) .
C12A C13A C14A C36A -147.1(5) .
C8A C13A C14A C36A 35.6(8) .
C20A C15A C16A C17A 0.3(10) .
C20A C15A C16A C14A -175.3(6) .
C13A C14A C16A C15A 89.0(7) .
C36A C14A C16A C15A -39.2(8) .
C13A C14A C16A C17A -86.5(7) .
C36A C14A C16A C17A 145.2(6) .
Cu8 O7A C17A C18A 6.7(7) .
Cu8 O7A C17A C16A -174.4(5) .
C15A C16A C17A O7A -179.6(6) .
C14A C16A C17A O7A -3.8(9) .
C15A C16A C17A C18A -0.8(9) .
C14A C16A C17A C18A 175.0(6) .
Cu7 O8A C18A C19A 4.1(7) .
Cu8 O8A C18A C19A 174.4(5) .
Cu7 O8A C18A C17A -177.2(5) .
Cu8 O8A C18A C17A -6.9(7) .
O7A C17A C18A C19A 178.8(6) .
C16A C17A C18A C19A -0.1(10) .
O7A C17A C18A O8A 0.2(9) .
C16A C17A C18A O8A -178.7(6) .
O8A C18A C19A O9A -1.0(9) .
C17A C18A C19A O9A -179.6(6) .
O8A C18A C19A C20A -179.8(6) .
C17A C18A C19A C20A 1.6(10) .
Cu7 O9A C19A C18A -2.7(7) .
Cu7 O9A C19A C20A 176.0(5) .
C16A C15A C20A C19A 1.1(10) .
C16A C15A C20A C21A 175.6(6) .
C18A C19A C20A C15A -2.1(9) .
O9A C19A C20A C15A 179.2(6) .
C18A C19A C20A C21A -176.8(6) .
O9A C19A C20A C21A 4.4(9) .
C15A C20A C21A C23A -90.6(7) .
C19A C20A C21A C23A 83.8(7) .
C15A C20A C21A C43A 36.9(9) .
C19A C20A C21A C43A -148.7(6) .
C27A C22A C23A C24A -1.3(9) .
C27A C22A C23A C21A -178.3(6) .
C20A C21A C23A C24A -85.1(7) .
C43A C21A C23A C24A 146.3(6) .
C20A C21A C23A C22A 91.8(7) .
C43A C21A C23A C22A -36.9(8) .
Cu11 O10A C24A C23A -172.9(5) 2_666
Cu11 O10A C24A C25A 6.3(7) 2_666
C22A C23A C24A O10A 179.8(6) .
C21A C23A C24A O10A -3.2(9) .
C22A C23A C24A C25A 0.6(9) .
C21A C23A C24A C25A 177.7(6) .
Cu4 O11A C25A C26A 1.0(7) .
Cu11 O11A C25A C26A 173.3(5) 2_666
Cu4 O11A C25A C24A -178.9(5) .
Cu11 O11A C25A C24A -6.6(7) 2_666
O10A C24A C25A C26A -179.6(6) .
C23A C24A C25A C26A -0.4(10) .
O10A C24A C25A O11A 0.3(9) .
C23A C24A C25A O11A 179.5(6) .
O11A C25A C26A O12A 0.9(9) .
C24A C25A C26A O12A -179.1(6) .
O11A C25A C26A C27A -179.1(6) .
C24A C25A C26A C27A 0.9(10) .
Cu4 O12A C26A C25A -2.4(7) .
Cu4 O12A C26A C27A 177.6(5) .
C23A C22A C27A C26A 1.8(9) .
C23A C22A C27A C28A 178.9(6) .
C25A C26A C27A C22A -1.5(9) .
O12A C26A C27A C22A 178.5(6) .
C25A C26A C27A C28A -178.8(6) .
O12A C26A C27A C28A 1.2(9) .
C22A C27A C28A C50A 38.4(8) .
C26A C27A C28A C50A -144.5(6) .
C22A C27A C28A C2A -92.0(7) .
C26A C27A C28A C2A 85.1(7) .
C1A C2A C28A C50A -40.3(8) .
C3A C2A C28A C50A 142.9(6) .
C1A C2A C28A C27A 90.4(7) .
C3A C2A C28A C27A -86.4(7) .
C9A C7A C29A C30A -56.1(7) .
C6A C7A C29A C30A 179.7(5) .
C7A C29A C30A C31A -63.3(7) .
C29A C30A C31A C32A -171.2(6) .
C30A C31A C32A C33A -173.7(7) .
C31A C32A C33A C34A 178.5(13) .
C32A C33A C34A C35A -167(2) .
C13A C14A C36A C37A 62.9(7) .
C16A C14A C36A C37A -171.9(6) .
C14A C36A C37A C38A -170.7(9) .
C36A C37A C38A C39A -178.1(10) .
C37A C38A C39A C40A -134.8(19) .
C38A C39A C40A C41A -177(2) .
C39A C40A C41A C42A -175(3) .
C20A C21A C43A C44A 171.6(6) .
C23A C21A C43A C44A -62.1(7) .
C21A C43A C44A C45A 153.7(6) .
C43A C44A C45A C46A -178.4(6) .
C44A C45A C46A C47A 178.3(6) .
C45A C46A C47A C48A -178.1(6) .
C46A C47A C48A C49A 175.8(6) .
C27A C28A C50A C51A 68.5(7) .
C2A C28A C50A C51A -163.9(6) .
C28A C50A C51A C52A 164.8(6) .
C50A C51A C52A C53A -168.1(6) .
C51A C52A C53A C54A 175.6(6) .
C52A C53A C54A C55A -176.3(7) .
C53A C54A C55A C56A -176.8(7) .
C6B C1B C2B C3B -0.3(9) .
C6B C1B C2B C28B -175.5(6) .
Cu2 O1B C3B C4B 7.7(6) .
Cu2 O1B C3B C2B -172.0(5) .
C1B C2B C3B C4B 1.4(9) .
C28B C2B C3B C4B 176.9(6) .
C1B C2B C3B O1B -178.9(5) .
C28B C2B C3B O1B -3.4(9) .
O1B C3B C4B O2B -0.2(9) .
C2B C3B C4B O2B 179.5(5) .
O1B C3B C4B C5B 177.5(5) .
C2B C3B C4B C5B -2.8(10) .
Cu3 O2B C4B C3B 177.4(5) .
Cu2 O2B C4B C3B -7.3(7) .
Cu3 O2B C4B C5B -0.4(7) .
Cu2 O2B C4B C5B 174.9(5) .
Cu3 O3B C5B C4B -0.4(7) .
Cu3 O3B C5B C6B 179.5(5) .
C3B C4B C5B O3B -177.2(6) .
O2B C4B C5B O3B 0.5(8) .
C3B C4B C5B C6B 3.0(10) .
O2B C4B C5B C6B -179.3(6) .
O3B C5B C6B C1B 178.4(5) .
C4B C5B C6B C1B -1.7(9) .
O3B C5B C6B C7B 2.2(9) .
C4B C5B C6B C7B -178.0(5) .
C2B C1B C6B C5B 0.4(9) .
C2B C1B C6B C7B 176.5(5) .
C5B C6B C7B C9B 84.2(7) .
C1B C6B C7B C9B -91.8(7) .
C5B C6B C7B C29B -147.9(6) .
C1B C6B C7B C29B 36.2(8) .
C13B C8B C9B C10B -1.7(10) .
C13B C8B C9B C7B -178.6(6) .
C6B C7B C9B C8B 90.4(7) .
C29B C7B C9B C8B -38.7(8) .
C6B C7B C9B C10B -86.4(7) .
C29B C7B C9B C10B 144.5(6) .
Cu12 O4B C10B C11B 5.4(7) .
Cu12 O4B C10B C9B -174.5(5) .
C8B C9B C10B O4B -179.2(6) .
C7B C9B C10B O4B -2.2(10) .
C8B C9B C10B C11B 0.9(10) .
C7B C9B C10B C11B 177.9(6) .
Cu7 O5B C11B C10B -176.5(5) 2_666
Cu12 O5B C11B C10B -4.9(8) .
Cu7 O5B C11B C12B 3.2(7) 2_666
Cu12 O5B C11B C12B 174.8(5) .
O4B C10B C11B O5B -0.3(9) .
C9B C10B C11B O5B 179.6(6) .
O4B C10B C11B C12B -180.0(6) .
C9B C10B C11B C12B -0.1(10) .
Cu7 O6B C12B C11B -3.9(7) 2_666
Cu7 O6B C12B C13B 176.3(5) 2_666
O5B C11B C12B O6B 0.5(9) .
C10B C11B C12B O6B -179.8(6) .
O5B C11B C12B C13B -179.8(6) .
C10B C11B C12B C13B -0.1(10) .
C9B C8B C13B C12B 1.6(10) .
C9B C8B C13B C14B 178.4(6) .
O6B C12B C13B C8B 179.1(6) .
C11B C12B C13B C8B -0.6(10) .
O6B C12B C13B C14B 2.3(10) .
C11B C12B C13B C14B -177.5(6) .
C8B C13B C14B C16B -90.0(7) .
C12B C13B C14B C16B 86.7(7) .
C8B C13B C14B C36B 37.0(8) .
C12B C13B C14B C36B -146.3(6) .
C20B C15B C16B C17B -2.7(9) .
C20B C15B C16B C14B -177.6(6) .
C13B C14B C16B C17B -84.3(7) .
C36B C14B C16B C17B 147.8(6) .
C13B C14B C16B C15B 90.6(7) .
C36B C14B C16B C15B -37.3(8) .
Cu11 O7B C17B C18B 6.1(7) .
Cu11 O7B C17B C16B -172.8(5) .
C15B C16B C17B O7B -179.0(6) .
C14B C16B C17B O7B -3.9(10) .
C15B C16B C17B C18B 2.2(9) .
C14B C16B C17B C18B 177.3(6) .
Cu5 O8B C18B C19B 5.6(7) 2_666
Cu11 O8B C18B C19B 173.7(5) .
Cu5 O8B C18B C17B -174.7(5) 2_666
Cu11 O8B C18B C17B -6.5(7) .
O7B C17B C18B O8B 0.4(9) .
C16B C17B C18B O8B 179.3(6) .
O7B C17B C18B C19B -179.9(6) .
C16B C17B C18B C19B -1.0(10) .
Cu5 O9B C19B C18B -3.9(7) 2_666
Cu5 O9B C19B C20B 175.0(5) 2_666
O8B C18B C19B O9B -1.1(9) .
C17B C18B C19B O9B 179.2(6) .
O8B C18B C19B C20B 179.9(6) .
C17B C18B C19B C20B 0.1(10) .
O9B C19B C20B C15B -179.5(6) .
C18B C19B C20B C15B -0.6(9) .
O9B C19B C20B C21B 4.8(9) .
C18B C19B C20B C21B -176.2(6) .
C16B C15B C20B C19B 1.9(9) .
C16B C15B C20B C21B 177.4(6) .
C19B C20B C21B C23B 84.7(7) .
C15B C20B C21B C23B -90.8(7) .
C19B C20B C21B C43B -147.0(6) .
C15B C20B C21B C43B 37.5(8) .
C27B C22B C23B C24B -1.3(9) .
C27B C22B C23B C21B -177.7(5) .
C20B C21B C23B C22B 91.8(7) .
C43B C21B C23B C22B -36.5(8) .
C20B C21B C23B C24B -84.5(7) .
C43B C21B C23B C24B 147.3(5) .
Cu6 O10B C24B C25B 0.7(6) 2_666
Cu6 O10B C24B C23B -178.8(5) 2_666
C22B C23B C24B O10B -178.5(5) .
C21B C23B C24B O10B -2.0(9) .
C22B C23B C24B C25B 2.1(9) .
C21B C23B C24B C25B 178.6(5) .
Cu10 O11B C25B C24B 175.7(5) .
Cu6 O11B C25B C24B 1.2(7) 2_666
Cu10 O11B C25B C26B -3.5(7) .
Cu6 O11B C25B C26B -177.9(5) 2_666
O10B C24B C25B O11B -1.3(8) .
C23B C24B C25B O11B 178.1(5) .
O10B C24B C25B C26B 177.8(5) .
C23B C24B C25B C26B -2.7(9) .
Cu10 O12B C26B C27B -178.7(5) .
Cu10 O12B C26B C25B 1.7(6) .
O11B C25B C26B O12B 1.2(8) .
C24B C25B C26B O12B -178.0(5) .
O11B C25B C26B C27B -178.4(6) .
C24B C25B C26B C27B 2.5(9) .
C23B C22B C27B C26B 1.1(9) .
C23B C22B C27B C28B 178.0(6) .
O12B C26B C27B C22B 178.9(5) .
C25B C26B C27B C22B -1.6(9) .
O12B C26B C27B C28B 1.8(9) .
C25B C26B C27B C28B -178.6(5) .
C1B C2B C28B C27B 89.7(7) .
C3B C2B C28B C27B -85.5(7) .
C1B C2B C28B C50B -37.0(8) .
C3B C2B C28B C50B 147.9(6) .
C22B C27B C28B C2B -90.0(7) .
C26B C27B C28B C2B 86.8(7) .
C22B C27B C28B C50B 37.7(8) .
C26B C27B C28B C50B -145.6(6) .
C6B C7B C29B C30B 171.4(6) .
C9B C7B C29B C30B -61.6(7) .
C7B C29B C30B C31B -178.6(6) .
C29B C30B C31B C32B -174.7(8) .
C30B C31B C32B C33B -179.0(8) .
C31B C32B C33B C34B 82.6(16) .
C32B C33B C34B C35B 161.6(19) .
C13B C14B C36B C37B 65.0(7) .
C16B C14B C36B C37B -170.2(5) .
C14B C36B C37B C38B 176.8(6) .
C36B C37B C38B C39B -174.3(7) .
C37B C38B C39B C40B 166.0(12) .
C38B C39B C40B C41B 164.9(14) .
C39B C40B C41B C42B 59(3) .
C23B C21B C43B C44B -66.9(7) .
C20B C21B C43B C44B 166.8(6) .
C21B C43B C44B C45B -168.1(7) .
C43B C44B C45B C46B 164.6(13) .
C44B C45B C46B C47B -178.1(14) .
C45B C46B C47B C48B 50(2) .
C46B C47B C48B C49B 83(3) .
C2B C28B C50B C51B -171.7(6) .
C27B C28B C50B C51B 63.6(7) .
C28B C50B C51B C52B -162.6(6) .
C50B C51B C52B C53B 178.3(8) .
C51B C52B C53B C54B -167.3(10) .
C52B C53B C54B C55B 175.2(12) .
C53B C54B C55B C56B 77(2) .
C6C C1C C2C C3C -2.4(9) .
C6C C1C C2C C28C -178.6(5) .
Cu3 O1C C3C C4C 0.3(7) .
Cu3 O1C C3C C2C -178.6(5) .
C1C C2C C3C C4C 2.4(9) .
C28C C2C C3C C4C 178.8(6) .
C1C C2C C3C O1C -178.7(6) .
C28C C2C C3C O1C -2.3(9) .
Cu1 O2C C4C C5C 2.7(7) .
Cu3 O2C C4C C5C -179.1(5) .
Cu1 O2C C4C C3C -177.7(5) .
Cu3 O2C C4C C3C 0.5(7) .
O1C C3C C4C O2C -0.6(9) .
C2C C3C C4C O2C 178.4(6) .
O1C C3C C4C C5C 179.0(6) .
C2C C3C C4C C5C -2.0(10) .
Cu1 O3C C5C C4C -2.9(7) .
Cu1 O3C C5C C6C 176.3(5) .
O2C C4C C5C O3C 0.1(9) .
C3C C4C C5C O3C -179.5(5) .
O2C C4C C5C C6C -179.1(6) .
C3C C4C C5C C6C 1.3(10) .
C2C C1C C6C C5C 1.7(9) .
C2C C1C C6C C7C 177.0(6) .
O3C C5C C6C C1C 179.8(6) .
C4C C5C C6C C1C -1.1(9) .
O3C C5C C6C C7C 4.3(9) .
C4C C5C C6C C7C -176.6(6) .
C1C C6C C7C C9C -90.5(7) .
C5C C6C C7C C9C 84.8(7) .
C1C C6C C7C C29C 39.2(8) .
C5C C6C C7C C29C -145.6(6) .
C13C C8C C9C C10C -2.6(9) .
C13C C8C C9C C7C -178.8(6) .
C29C C7C C9C C10C 147.4(6) .
C6C C7C C9C C10C -84.9(7) .
C29C C7C C9C C8C -36.5(8) .
C6C C7C C9C C8C 91.3(7) .
Cu4 O4C C10C C9C -178.4(5) .
Cu4 O4C C10C C11C 1.7(7) .
C8C C9C C10C O4C -177.8(6) .
C7C C9C C10C O4C -1.5(9) .
C8C C9C C10C C11C 2.1(9) .
C7C C9C C10C C11C 178.5(6) .
Cu4 O5C C11C C12C -179.9(5) .
Cu5 O5C C11C C12C 5.0(7) .
Cu4 O5C C11C C10C -0.2(7) .
Cu5 O5C C11C C10C -175.3(5) .
O4C C10C C11C O5C -1.0(9) .
C9C C10C C11C O5C 179.0(6) .
O4C C10C C11C C12C 178.7(6) .
C9C C10C C11C C12C -1.2(10) .
Cu5 O6C C12C C11C -4.2(7) .
Cu5 O6C C12C C13C 174.8(5) .
O5C C11C C12C O6C -0.7(9) .
C10C C11C C12C O6C 179.6(6) .
O5C C11C C12C C13C -179.7(6) .
C10C C11C C12C C13C 0.6(10) .
O6C C12C C13C C8C -179.8(6) .
C11C C12C C13C C8C -0.9(9) .
O6C C12C C13C C14C 3.6(9) .
C11C C12C C13C C14C -177.5(6) .
C9C C8C C13C C12C 1.9(9) .
C9C C8C C13C C14C 178.4(5) .
C12C C13C C14C C16C 85.6(7) .
C8C C13C C14C C16C -90.8(7) .
C12C C13C C14C C36C -146.4(6) .
C8C C13C C14C C36C 37.2(8) .
C20C C15C C16C C17C 0.5(9) .
C20C C15C C16C C14C -175.9(5) .
C36C C14C C16C C15C -34.9(8) .
C13C C14C C16C C15C 91.7(7) .
C36C C14C C16C C17C 148.7(6) .
C13C C14C C16C C17C -84.6(7) .
Cu6 O7C C17C C18C 0.5(6) .
Cu6 O7C C17C C16C -179.8(5) .
C15C C16C C17C C18C 0.0(9) .
C14C C16C C17C C18C 176.5(5) .
C15C C16C C17C O7C -179.7(5) .
C14C C16C C17C O7C -3.2(9) .
O7C C17C C18C O8C -0.8(8) .
C16C C17C C18C O8C 179.5(5) .
O7C C17C C18C C19C 178.8(5) .
C16C C17C C18C C19C -0.9(9) .
Cu9 O8C C18C C17C 178.1(4) 2_666
Cu6 O8C C18C C17C 0.6(7) .
Cu9 O8C C18C C19C -1.5(7) 2_666
Cu6 O8C C18C C19C -178.9(5) .
C17C C18C C19C O9C -179.4(5) .
O8C C18C C19C O9C 0.2(8) .
C17C C18C C19C C20C 1.4(9) .
O8C C18C C19C C20C -179.0(5) .
Cu9 O9C C19C C18C 1.2(6) 2_666
Cu9 O9C C19C C20C -179.6(5) 2_666
C18C C19C C20C C15C -0.9(9) .
O9C C19C C20C C15C 180.0(5) .
C18C C19C C20C C21C -177.8(5) .
O9C C19C C20C C21C 3.1(9) .
C16C C15C C20C C19C 0.0(9) .
C16C C15C C20C C21C 176.8(5) .
C19C C20C C21C C23C 83.9(7) .
C15C C20C C21C C23C -92.8(6) .
C19C C20C C21C C43C -148.9(5) .
C15C C20C C21C C43C 34.4(8) .
C27C C22C C23C C24C -0.5(10) .
C27C C22C C23C C21C -177.7(6) .
C20C C21C C23C C24C -86.0(7) .
C43C C21C C23C C24C 145.8(6) .
C20C C21C C23C C22C 91.1(7) .
C43C C21C C23C C22C -37.0(9) .
Cu8 O10C C24C C25C 7.8(7) 2_666
Cu8 O10C C24C C23C -173.4(5) 2_666
C22C C23C C24C O10C -179.5(6) .
C21C C23C C24C O10C -2.2(9) .
C22C C23C C24C C25C -0.7(9) .
C21C C23C C24C C25C 176.6(6) .
Cu12 O11C C25C C26C 5.0(7) .
Cu8 O11C C25C C26C 172.4(5) 2_666
Cu12 O11C C25C C24C -175.0(5) .
Cu8 O11C C25C C24C -7.6(7) 2_666
O10C C24C C25C O11C -0.1(9) .
C23C C24C C25C O11C -179.0(6) .
O10C C24C C25C C26C 179.9(6) .
C23C C24C C25C C26C 1.1(10) .
O11C C25C C26C O12C -0.3(9) .
C24C C25C C26C O12C 179.6(6) .
O11C C25C C26C C27C 179.9(6) .
C24C C25C C26C C27C -0.1(10) .
Cu12 O12C C26C C25C -4.5(7) .
Cu12 O12C C26C C27C 175.3(5) .
C25C C26C C27C C22C -1.0(10) .
O12C C26C C27C C22C 179.2(6) .
C25C C26C C27C C28C -177.5(6) .
O12C C26C C27C C28C 2.7(10) .
C23C C22C C27C C26C 1.3(10) .
C23C C22C C27C C28C 177.7(6) .
C1C C2C C28C C27C 91.3(7) .
C3C C2C C28C C27C -84.8(7) .
C1C C2C C28C C50C -36.5(8) .
C3C C2C C28C C50C 147.3(6) .
C26C C27C C28C C2C 85.1(7) .
C22C C27C C28C C2C -91.2(7) .
C26C C27C C28C C50C -146.0(6) .
C22C C27C C28C C50C 37.7(9) .
C9C C7C C29C C30C -54.7(9) .
C6C C7C C29C C30C 179.1(7) .
C7C C29C C30C C31C -66.7(17) .
C29C C30C C31C C32C 175.4(15) .
C30C C31C C32C C33C 175(2) .
C31C C32C C33C C34C -177.8(19) .
C32C C33C C34C C35C -73(3) .
C16C C14C C36C C37C -170.7(5) .
C13C C14C C36C C37C 64.2(7) .
C14C C36C C37C C38C -154.7(6) .
C36C C37C C38C C39C 176.3(6) .
C37C C38C C39C C40C -170.6(6) .
C38C C39C C40C C41C 176.8(7) .
C39C C40C C41C C42C -174.4(7) .
C23C C21C C43C C44C -173.2(6) .
C20C C21C C43C C44C 61.6(8) .
C21C C43C C44C C45C 178.0(6) .
C43C C44C C45C C46C -51.9(11) .
C44C C45C C46C C47C -62.2(13) .
C45C C46C C47C C48C 179.4(15) .
C46C C47C C48C C49C 174.4(18) .
C2C C28C C50C C51C -57.2(9) .
C27C C28C C50C C51C 177.0(7) .
C28C C50C C51C C52C -177.5(12) .
C50C C51C C52C C53C -165.4(10) .
C51C C52C C53C C54C 80(2) .
C52C C53C C54C C55C 170(2) .
C53C C54C C55C C56C -164(3) .
Cu2 O13S C21S C22S -165.4(9) .
Cu2 O13S C21S C20S 13(2) .
